data_7039839
loop_
_publ_author_name
'Yang, Wenxue'
'Zhao, Ke-Qing'
'Prior, Timothy J.'
'Hughes, David L.'
'Arbaoui, Abdessamad'
'Elsegood, Mark R. J.'
'Redshaw, Carl'

_publ_section_title
;
 Structural studies of Schiff-base [2 + 2] macrocycles derived from
 2,2'-oxydianiline and the ROP capability of their organoaluminium
 complexes.
;
_journal_issue 30
_journal_name_full 'Dalton transactions (Cambridge, England : 2003)'
_journal_page_first 11990
_journal_page_last 12005
_journal_paper_doi 10.1039/c6dt01997h
_journal_volume 45
_journal_year 2016
_chemical_formula_moiety
;
8(C58 H72 Al4 N4 O4), 4(C6 H14), 6(C7 H8)

;
_chemical_formula_sum 'C132.5 H171.75 Al8 N8 O8'
_chemical_formula_weight 2220.36
_space_group_crystal_system triclinic
_space_group_IT_number 2
_space_group_name_Hall '-P 1'
_space_group_name_H-M_alt 'P -1'
_symmetry_space_group_name_Hall '-P 1'
_symmetry_space_group_name_H-M 'P -1'
_atom_sites_solution_hydrogens geom
_audit_creation_method SHELXL-2014/7
_audit_update_record
;
2016-03-10 deposited with the CCDC.
2016-06-20 downloaded from the CCDC.
;
_cell_angle_alpha 113.2940(10)
_cell_angle_beta 94.715(2)
_cell_angle_gamma 95.712(2)
_cell_formula_units_Z 4
_cell_length_a 13.1640(3)
_cell_length_b 31.8640(5)
_cell_length_c 36.2145(5)
_cell_measurement_reflns_used 10063
_cell_measurement_temperature 120(2)
_cell_measurement_theta_max 28.726
_cell_measurement_theta_min 3.599
_cell_volume 13759.6(5)
_computing_cell_refinement
;
CrysAlisPro, Agilent Technologies,
Version 1.171.37.33 (release 27-03-2014 CrysAlis171 .NET)
(compiled Mar 27 2014,17:12:48)
;
_computing_data_collection
;
CrysAlisPro, Agilent Technologies,
Version 1.171.37.33 (release 27-03-2014 CrysAlis171 .NET)
(compiled Mar 27 2014,17:12:48)
;
_computing_data_reduction
;
CrysAlisPro, Agilent Technologies,
Version 1.171.37.33 (release 27-03-2014 CrysAlis171 .NET)
(compiled Mar 27 2014,17:12:48)
;
_computing_structure_refinement 'SHELXL-2014/7 (Sheldrick, 2014)'
_computing_structure_solution 'Superflip (Palantinus, 2007)'
_diffrn_ambient_temperature 120(2)
_diffrn_detector_area_resol_mean 15.9595
_diffrn_measured_fraction_theta_full 0.997
_diffrn_measured_fraction_theta_max 0.843
_diffrn_measurement_device_type 'New Gemini, Dual, Cu at zero, EosS2'
_diffrn_measurement_method 'profile data from \w-scans'
_diffrn_radiation_type MoK\a
_diffrn_radiation_wavelength 0.71073
_diffrn_reflns_av_R_equivalents 0.0512
_diffrn_reflns_av_unetI/netI 0.0739
_diffrn_reflns_Laue_measured_fraction_full 0.997
_diffrn_reflns_Laue_measured_fraction_max 0.843
_diffrn_reflns_limit_h_max 17
_diffrn_reflns_limit_h_min -18
_diffrn_reflns_limit_k_max 42
_diffrn_reflns_limit_k_min -42
_diffrn_reflns_limit_l_max 48
_diffrn_reflns_limit_l_min -47
_diffrn_reflns_number 155744
_diffrn_reflns_point_group_measured_fraction_full 0.997
_diffrn_reflns_point_group_measured_fraction_max 0.843
_diffrn_reflns_theta_full 25.242
_diffrn_reflns_theta_max 29.481
_diffrn_reflns_theta_min 3.423
_diffrn_source 'Enhance (Mo) X-ray Source'
_exptl_absorpt_coefficient_mu 0.113
_exptl_absorpt_correction_T_max 1.000
_exptl_absorpt_correction_T_min 0.56425
_exptl_absorpt_correction_type multi-scan
_exptl_absorpt_process_details
;
CrysAlisPro, Agilent Technologies,
Version 1.171.37.33 (release 27-03-2014 CrysAlis171 .NET)
(compiled Mar 27 2014,17:12:48)
Empirical absorption correction using spherical harmonics,
 implemented in SCALE3 ABSPACK scaling algorithm.
;
_exptl_crystal_colour red
_exptl_crystal_density_diffrn 1.072
_exptl_crystal_description block
_exptl_crystal_F_000 4763
_exptl_crystal_size_max 0.800
_exptl_crystal_size_mid 0.500
_exptl_crystal_size_min 0.400
_refine_diff_density_max 1.435
_refine_diff_density_min -0.592
_refine_diff_density_rms 0.093
_refine_ls_extinction_method none
_refine_ls_goodness_of_fit_ref 1.029
_refine_ls_hydrogen_treatment constr
_refine_ls_matrix_type full
_refine_ls_number_parameters 2792
_refine_ls_number_reflns 64526
_refine_ls_number_restraints 21
_refine_ls_restrained_S_all 1.030
_refine_ls_R_factor_all 0.1199
_refine_ls_R_factor_gt 0.0847
_refine_ls_shift/su_max 0.001
_refine_ls_shift/su_mean 0.000
_refine_ls_structure_factor_coef Fsqd
_refine_ls_weighting_details 'w=1/[\s^2^(Fo^2^)+(0.1317P)^2^+11.9618P] where P=(Fo^2^+2Fc^2^)/3'
_refine_ls_weighting_scheme calc
_refine_ls_wR_factor_gt 0.2302
_refine_ls_wR_factor_ref 0.2548
_reflns_Friedel_coverage 0.000
_reflns_number_gt 43448
_reflns_number_total 64526
_reflns_threshold_expression 'I > 2\s(I)'
_cod_data_source_file c6dt01997h2.cif
_cod_data_source_block shelx
_cod_depositor_comments
;
The following automatic conversions were performed:

'_exptl_absorpt_correction_type' value 'Multi-scan' changed to
'multi-scan' according to
/usr/data/users/saulius/crontab/automatic-downloads/rss-feeds/RSC/lib/dictionaries/cif_core.dic
dictionary named 'cif_core.dic' version 2.4.2 from 2011-04-26.

Automatic conversion script
Id: cif_fix_values 4268 2015-11-12 08:31:59Z antanas 

 Adding full bibliography for 7039831--7039842.cif.
;
_cod_original_cell_volume 13759.6(4)
_cod_original_formula_sum 'C132.50 H171.75 Al8 N8 O8'
_cod_database_code 7039839
_shelx_shelxl_version_number 2014/7
_shelx_space_group_comment
;
The symmetry employed for this shelxl refinement is uniquely defined
by the following loop, which should always be used as a source of
symmetry information in preference to the above space-group names.
They are only intended as comments.
;
_shelx_estimated_absorpt_t_min 0.915
_shelx_estimated_absorpt_t_max 0.956

loop_
_space_group_symop_operation_xyz
'x, y, z'
'-x, -y, -z'

loop_
_atom_site_label
_atom_site_type_symbol
_atom_site_fract_x
_atom_site_fract_y
_atom_site_fract_z
_atom_site_U_iso_or_equiv
_atom_site_adp_type
_atom_site_occupancy
_atom_site_site_symmetry_order
_atom_site_calc_flag
_atom_site_refinement_flags_posn
_atom_site_refinement_flags_adp
_atom_site_refinement_flags_occupancy
_atom_site_disorder_assembly
_atom_site_disorder_group
C1 C 0.4457(2) 0.75743(10) 0.94961(9) 0.0212(6) Uani 1 1 d . . . . .
H1 H 0.3999 0.7789 0.9658 0.025 Uiso 1 1 calc R U . . .
C2 C 0.3760(3) 0.71488(11) 0.91718(9) 0.0299(7) Uani 1 1 d . . . . .
H2A H 0.3345 0.7244 0.8989 0.045 Uiso 1 1 calc R U . . .
H2B H 0.4187 0.6925 0.9015 0.045 Uiso 1 1 calc R U . . .
H2C H 0.3304 0.7007 0.9304 0.045 Uiso 1 1 calc R U . . .
C3 C 0.5085(2) 0.78244(10) 0.92895(9) 0.0201(6) Uani 1 1 d . . . . .
C4 C 0.6048(2) 0.77222(9) 0.91638(8) 0.0178(5) Uani 1 1 d . . . . .
C5 C 0.6548(2) 0.79781(10) 0.89725(9) 0.0205(6) Uani 1 1 d . . . . .
C6 C 0.6052(2) 0.83078(10) 0.88896(9) 0.0244(6) Uani 1 1 d . . . . .
H6 H 0.6394 0.8475 0.8758 0.029 Uiso 1 1 calc R U . . .
C7 C 0.5082(2) 0.83983(10) 0.89925(10) 0.0252(6) Uani 1 1 d . . . . .
C8 C 0.4639(2) 0.81528(10) 0.91993(10) 0.0244(6) Uani 1 1 d . . . . .
H8 H 0.3985 0.8216 0.9284 0.029 Uiso 1 1 calc R U . . .
C9 C 0.4492(3) 0.87432(12) 0.88963(12) 0.0348(8) Uani 1 1 d . . . . .
C10 C 0.4171(3) 0.90914(13) 0.92869(14) 0.0478(10) Uani 1 1 d . . . . .
H10A H 0.3755 0.8925 0.9412 0.072 Uiso 1 1 calc R U . . .
H10B H 0.4787 0.9270 0.9476 0.072 Uiso 1 1 calc R U . . .
H10C H 0.3765 0.9301 0.9221 0.072 Uiso 1 1 calc R U . . .
C11 C 0.3515(3) 0.84767(15) 0.86017(15) 0.0522(11) Uani 1 1 d . . . . .
H11Z H 0.3094 0.8308 0.8724 0.078 Uiso 1 1 calc R U . . .
H11Y H 0.3120 0.8694 0.8545 0.078 Uiso 1 1 calc R U . . .
H11X H 0.3707 0.8258 0.8348 0.078 Uiso 1 1 calc R U . . .
C12 C 0.5137(3) 0.90025(15) 0.87032(15) 0.0511(11) Uani 1 1 d . . . . .
H12X H 0.5763 0.9174 0.8889 0.077 Uiso 1 1 calc R U . . .
H12Y H 0.5325 0.8782 0.8449 0.077 Uiso 1 1 calc R U . . .
H12Z H 0.4738 0.9219 0.8646 0.077 Uiso 1 1 calc R U . . .
C13 C 0.7577(2) 0.79429(10) 0.88614(9) 0.0215(6) Uani 1 1 d . . . . .
H13 H 0.7870 0.8166 0.8773 0.026 Uiso 1 1 calc R U . . .
C14 C 0.9129(2) 0.76463(10) 0.87356(9) 0.0224(6) Uani 1 1 d . . . . .
C15 C 0.9187(2) 0.74380(12) 0.83238(9) 0.0278(7) Uani 1 1 d . . . . .
H15 H 0.8574 0.7300 0.8138 0.033 Uiso 1 1 calc R U . . .
C16 C 1.0131(3) 0.74281(13) 0.81788(10) 0.0341(8) Uani 1 1 d . . . . .
H16 H 1.0168 0.7284 0.7896 0.041 Uiso 1 1 calc R U . . .
C17 C 1.1021(3) 0.76315(13) 0.84526(10) 0.0358(8) Uani 1 1 d . . . . .
H17 H 1.1670 0.7627 0.8356 0.043 Uiso 1 1 calc R U . . .
C18 C 1.0976(3) 0.78415(12) 0.88662(10) 0.0335(7) Uani 1 1 d . . . . .
H18 H 1.1590 0.7985 0.9050 0.040 Uiso 1 1 calc R U . . .
C19 C 1.0031(2) 0.78418(11) 0.90109(9) 0.0248(6) Uani 1 1 d . . . . .
C20 C 1.0710(2) 0.79979(11) 0.96968(9) 0.0242(6) Uani 1 1 d . . . . .
C21 C 1.1104(2) 0.75937(12) 0.96121(10) 0.0311(7) Uani 1 1 d . . . . .
H21 H 1.0868 0.7335 0.9363 0.037 Uiso 1 1 calc R U . . .
C22 C 1.1854(3) 0.75618(12) 0.98909(11) 0.0330(7) Uani 1 1 d . . . . .
H22 H 1.2147 0.7286 0.9832 0.040 Uiso 1 1 calc R U . . .
C23 C 1.2158(2) 0.79375(12) 1.02516(10) 0.0304(7) Uani 1 1 d . . . . .
H23 H 1.2677 0.7921 1.0442 0.036 Uiso 1 1 calc R U . . .
C24 C 1.1725(2) 0.83424(11) 1.03455(9) 0.0260(6) Uani 1 1 d . . . . .
H24 H 1.1926 0.8589 1.0605 0.031 Uiso 1 1 calc R U . . .
C25 C 1.0992(2) 0.83954(11) 1.00648(9) 0.0221(6) Uani 1 1 d . . . . .
C26 C 1.0883(2) 0.91996(10) 1.04906(9) 0.0232(6) Uani 1 1 d . . . . .
H26 H 1.1573 0.9167 1.0605 0.028 Uiso 1 1 calc R U . . .
C27 C 1.1010(3) 0.96357(11) 1.04052(10) 0.0316(7) Uani 1 1 d . . . . .
H27A H 1.1240 0.9907 1.0660 0.047 Uiso 1 1 calc R U . . .
H27B H 1.1523 0.9610 1.0219 0.047 Uiso 1 1 calc R U . . .
H27C H 1.0348 0.9669 1.0282 0.047 Uiso 1 1 calc R U . . .
C28 C 1.0147(2) 0.92226(10) 1.07966(9) 0.0216(6) Uani 1 1 d . . . . .
C29 C 0.9099(2) 0.92159(10) 1.06888(8) 0.0206(6) Uani 1 1 d . . . . .
C30 C 0.8384(2) 0.91756(10) 1.09412(9) 0.0229(6) Uani 1 1 d . . . . .
C31 C 0.8728(2) 0.91638(10) 1.13148(9) 0.0253(6) Uani 1 1 d . . . . .
H31 H 0.8237 0.9133 1.1484 0.030 Uiso 1 1 calc R U . . .
C32 C 0.9767(3) 0.91966(10) 1.14423(9) 0.0268(6) Uani 1 1 d . . . . .
C33 C 1.0451(2) 0.92161(10) 1.11689(9) 0.0249(6) Uani 1 1 d . . . . .
H33 H 1.1164 0.9225 1.1244 0.030 Uiso 1 1 calc R U . . .
C34 C 1.0170(3) 0.91931(12) 1.18498(10) 0.0347(8) Uani 1 1 d . . . . .
C35 C 0.9313(3) 0.92067(15) 1.21099(11) 0.0451(9) Uani 1 1 d . . . . .
H35A H 0.8787 0.8936 1.1967 0.068 Uiso 1 1 calc R U . . .
H35B H 0.9598 0.9204 1.2368 0.068 Uiso 1 1 calc R U . . .
H35C H 0.9002 0.9488 1.2163 0.068 Uiso 1 1 calc R U . . .
C36 C 1.0980(3) 0.96167(15) 1.20782(11) 0.0489(10) Uani 1 1 d . . . . .
H36A H 1.1537 0.9612 1.1914 0.073 Uiso 1 1 calc R U . . .
H36B H 1.0663 0.9897 1.2132 0.073 Uiso 1 1 calc R U . . .
H36C H 1.1259 0.9613 1.2336 0.073 Uiso 1 1 calc R U . . .
C37 C 1.0661(3) 0.87526(14) 1.17703(13) 0.0477(10) Uani 1 1 d . . . . .
H37A H 1.1213 0.8743 1.1603 0.072 Uiso 1 1 calc R U . . .
H37B H 1.0946 0.8753 1.2029 0.072 Uiso 1 1 calc R U . . .
H37C H 1.0136 0.8481 1.1628 0.072 Uiso 1 1 calc R U . . .
C38 C 0.7281(2) 0.91347(10) 1.08347(9) 0.0245(6) Uani 1 1 d . . . . .
H38 H 0.6836 0.8998 1.0963 0.029 Uiso 1 1 calc R U . . .
C39 C 0.5773(2) 0.92295(10) 1.04893(10) 0.0281(7) Uani 1 1 d . . . . .
C40 C 0.5356(3) 0.96346(12) 1.05403(13) 0.0428(9) Uani 1 1 d . . . . .
H40 H 0.5799 0.9921 1.0636 0.051 Uiso 1 1 calc R U . . .
C41 C 0.4312(3) 0.96223(13) 1.04538(14) 0.0450(10) Uani 1 1 d . . . . .
H41 H 0.4033 0.9900 1.0498 0.054 Uiso 1 1 calc R U . . .
C42 C 0.3670(3) 0.92028(13) 1.03014(12) 0.0392(9) Uani 1 1 d . . . . .
H42 H 0.2952 0.9191 1.0233 0.047 Uiso 1 1 calc R U . . .
C43 C 0.4070(2) 0.88024(12) 1.02483(11) 0.0314(7) Uani 1 1 d . . . . .
H43 H 0.3624 0.8516 1.0145 0.038 Uiso 1 1 calc R U . . .
C44 C 0.5117(2) 0.88129(10) 1.03438(9) 0.0236(6) Uani 1 1 d . . . . .
C45 C 0.5057(2) 0.81133(10) 1.04295(9) 0.0203(6) Uani 1 1 d . . . . .
C46 C 0.4834(2) 0.82863(11) 1.08253(9) 0.0271(6) Uani 1 1 d . . . . .
H46 H 0.4930 0.8610 1.0982 0.033 Uiso 1 1 calc R U . . .
C47 C 0.4472(3) 0.79872(12) 1.09933(10) 0.0315(7) Uani 1 1 d . . . . .
H47 H 0.4304 0.8105 1.1262 0.038 Uiso 1 1 calc R U . . .
C48 C 0.4358(3) 0.75166(12) 1.07673(10) 0.0330(7) Uani 1 1 d . . . . .
H48 H 0.4135 0.7309 1.0884 0.040 Uiso 1 1 calc R U . . .
C49 C 0.4569(2) 0.73481(11) 1.03699(10) 0.0283(7) Uani 1 1 d . . . . .
H49 H 0.4483 0.7023 1.0218 0.034 Uiso 1 1 calc R U . . .
C50 C 0.4905(2) 0.76369(10) 1.01817(9) 0.0204(6) Uani 1 1 d . . . . .
C51 C 0.7138(3) 0.72060(13) 1.00614(10) 0.0348(8) Uani 1 1 d . . . . .
H51A H 0.7691 0.7021 0.9967 0.052 Uiso 1 1 calc R U . . .
H51B H 0.7428 0.7534 1.0192 0.052 Uiso 1 1 calc R U . . .
H51C H 0.6808 0.7115 1.0257 0.052 Uiso 1 1 calc R U . . .
C52 C 0.5745(3) 0.64460(11) 0.92058(11) 0.0387(8) Uani 1 1 d . . . . .
H52A H 0.6375 0.6308 0.9139 0.058 Uiso 1 1 calc R U . . .
H52B H 0.5325 0.6276 0.9327 0.058 Uiso 1 1 calc R U . . .
H52C H 0.5353 0.6432 0.8958 0.058 Uiso 1 1 calc R U . . .
C53 C 0.6824(3) 0.67020(11) 0.83484(9) 0.0292(7) Uani 1 1 d . . . . .
H53A H 0.7347 0.6550 0.8187 0.044 Uiso 1 1 calc R U . . .
H53B H 0.6280 0.6468 0.8348 0.044 Uiso 1 1 calc R U . . .
H53C H 0.6526 0.6899 0.8231 0.044 Uiso 1 1 calc R U . . .
C54 C 0.8456(2) 0.68793(11) 0.92068(10) 0.0281(7) Uani 1 1 d . . . . .
H54A H 0.8949 0.6723 0.9030 0.042 Uiso 1 1 calc R U . . .
H54B H 0.8825 0.7148 0.9440 0.042 Uiso 1 1 calc R U . . .
H54C H 0.8095 0.6665 0.9302 0.042 Uiso 1 1 calc R U . . .
C55 C 0.9111(3) 0.89459(12) 0.94298(10) 0.0339(7) Uani 1 1 d . . . . .
H55A H 0.8394 0.8894 0.9305 0.051 Uiso 1 1 calc R U . . .
H55B H 0.9363 0.9278 0.9552 0.051 Uiso 1 1 calc R U . . .
H55C H 0.9536 0.8787 0.9222 0.051 Uiso 1 1 calc R U . . .
C56 C 0.8207(2) 0.82428(10) 0.99217(9) 0.0250(6) Uani 1 1 d . . . . .
H56A H 0.7529 0.8222 0.9777 0.038 Uiso 1 1 calc R U . . .
H56B H 0.8447 0.7941 0.9813 0.038 Uiso 1 1 calc R U . . .
H56C H 0.8154 0.8336 1.0211 0.038 Uiso 1 1 calc R U . . .
C57 C 0.7053(3) 0.94615(15) 0.97970(13) 0.0465(10) Uani 1 1 d . . . . .
H57A H 0.6536 0.9670 0.9829 0.070 Uiso 1 1 calc R U . . .
H57B H 0.7542 0.9512 0.9623 0.070 Uiso 1 1 calc R U . . .
H57C H 0.6712 0.9141 0.9672 0.070 Uiso 1 1 calc R U . . .
C58 C 0.8294(3) 1.02130(12) 1.07252(15) 0.0515(11) Uani 1 1 d . . . . .
H58A H 0.7769 1.0413 1.0733 0.077 Uiso 1 1 calc R U . . .
H58B H 0.8445 1.0209 1.0993 0.077 Uiso 1 1 calc R U . . .
H58C H 0.8924 1.0332 1.0650 0.077 Uiso 1 1 calc R U . . .
C61 C 0.4473(2) 0.75629(10) 0.44333(9) 0.0210(6) Uani 1 1 d . . . . .
H61 H 0.4048 0.7796 0.4596 0.025 Uiso 1 1 calc R U . . .
C62 C 0.3726(2) 0.71457(12) 0.41267(9) 0.0300(7) Uani 1 1 d . . . . .
H62A H 0.3323 0.7241 0.3941 0.045 Uiso 1 1 calc R U . . .
H62B H 0.4118 0.6904 0.3972 0.045 Uiso 1 1 calc R U . . .
H62C H 0.3261 0.7026 0.4272 0.045 Uiso 1 1 calc R U . . .
C63 C 0.5121(2) 0.77856(9) 0.42106(8) 0.0182(5) Uani 1 1 d . . . . .
C64 C 0.6095(2) 0.76818(9) 0.41004(8) 0.0156(5) Uani 1 1 d . . . . .
C65 C 0.6615(2) 0.79295(9) 0.39063(8) 0.0174(5) Uani 1 1 d . . . . .
C66 C 0.6135(2) 0.82544(9) 0.38076(8) 0.0193(6) Uani 1 1 d . . . . .
H66 H 0.6495 0.8414 0.3674 0.023 Uiso 1 1 calc R U . . .
C67 C 0.5168(2) 0.83494(9) 0.38969(9) 0.0198(6) Uani 1 1 d . . . . .
C68 C 0.4693(2) 0.81087(9) 0.41021(9) 0.0203(6) Uani 1 1 d . . . . .
H68 H 0.4028 0.8171 0.4172 0.024 Uiso 1 1 calc R U . . .
C69 C 0.4627(2) 0.86945(10) 0.37830(9) 0.0243(6) Uani 1 1 d . . . . .
C70 C 0.4128(3) 0.90070(12) 0.41440(12) 0.0387(8) Uani 1 1 d . . . . .
H70A H 0.4662 0.9179 0.4376 0.058 Uiso 1 1 calc R U . . .
H70B H 0.3781 0.9225 0.4067 0.058 Uiso 1 1 calc R U . . .
H70C H 0.3624 0.8816 0.4218 0.058 Uiso 1 1 calc R U . . .
C71 C 0.3794(3) 0.84269(13) 0.34219(13) 0.0468(10) Uani 1 1 d . . . . .
H71A H 0.3306 0.8227 0.3493 0.070 Uiso 1 1 calc R U . . .
H71B H 0.3429 0.8645 0.3352 0.070 Uiso 1 1 calc R U . . .
H71C H 0.4114 0.8237 0.3189 0.070 Uiso 1 1 calc R U . . .
C72 C 0.5383(3) 0.90049(12) 0.36664(11) 0.0340(8) Uani 1 1 d . . . . .
H72A H 0.5921 0.9179 0.3896 0.051 Uiso 1 1 calc R U . . .
H72B H 0.5698 0.8814 0.3433 0.051 Uiso 1 1 calc R U . . .
H72C H 0.5012 0.9221 0.3596 0.051 Uiso 1 1 calc R U . . .
C73 C 0.7661(2) 0.79021(9) 0.38157(8) 0.0178(5) Uani 1 1 d . . . . .
H73 H 0.7949 0.8114 0.3715 0.021 Uiso 1 1 calc R U . . .
C74 C 0.9261(2) 0.76449(10) 0.37421(9) 0.0210(6) Uani 1 1 d . . . . .
C75 C 0.9365(2) 0.74820(12) 0.33334(9) 0.0284(7) Uani 1 1 d . . . . .
H75 H 0.8772 0.7358 0.3136 0.034 Uiso 1 1 calc R U . . .
C76 C 1.0340(3) 0.74994(13) 0.32126(10) 0.0350(8) Uani 1 1 d . . . . .
H76 H 1.0414 0.7389 0.2933 0.042 Uiso 1 1 calc R U . . .
C77 C 1.1196(3) 0.76778(14) 0.35018(11) 0.0374(8) Uani 1 1 d . . . . .
H77 H 1.1861 0.7684 0.3419 0.045 Uiso 1 1 calc R U . . .
C78 C 1.1100(3) 0.78478(13) 0.39118(10) 0.0329(7) Uani 1 1 d . . . . .
H78 H 1.1695 0.7976 0.4109 0.040 Uiso 1 1 calc R U . . .
C79 C 1.0126(2) 0.78289(11) 0.40334(9) 0.0235(6) Uani 1 1 d . . . . .
C80 C 1.0728(2) 0.79836(11) 0.47294(9) 0.0233(6) Uani 1 1 d . . . . .
C81 C 1.1139(2) 0.75871(12) 0.46635(10) 0.0291(7) Uani 1 1 d . . . . .
H81 H 1.0937 0.7324 0.4415 0.035 Uiso 1 1 calc R U . . .
C82 C 1.1857(2) 0.75692(12) 0.49609(10) 0.0304(7) Uani 1 1 d . . . . .
H82 H 1.2170 0.7300 0.4915 0.036 Uiso 1 1 calc R U . . .
C83 C 1.2103(2) 0.79545(12) 0.53243(10) 0.0304(7) Uani 1 1 d . . . . .
H83 H 1.2583 0.7947 0.5531 0.037 Uiso 1 1 calc R U . . .
C84 C 1.1661(2) 0.83510(11) 0.53919(10) 0.0264(6) Uani 1 1 d . . . . .
H84 H 1.1831 0.8605 0.5648 0.032 Uiso 1 1 calc R U . . .
C85 C 1.0967(2) 0.83883(10) 0.50911(9) 0.0213(6) Uani 1 1 d . . . . .
C86 C 1.0839(2) 0.92016(10) 0.54856(9) 0.0230(6) Uani 1 1 d . . . . .
H86 H 1.1522 0.9180 0.5615 0.028 Uiso 1 1 calc R U . . .
C87 C 1.0969(2) 0.96266(11) 0.53844(10) 0.0286(7) Uani 1 1 d . . . . .
H87A H 1.1177 0.9905 0.5635 0.043 Uiso 1 1 calc R U . . .
H87B H 1.1499 0.9596 0.5204 0.043 Uiso 1 1 calc R U . . .
H87C H 1.0314 0.9650 0.5249 0.043 Uiso 1 1 calc R U . . .
C88 C 1.0064(2) 0.92278(10) 0.57786(9) 0.0227(6) Uani 1 1 d . . . . .
C89 C 0.9023(2) 0.92172(10) 0.56531(8) 0.0216(6) Uani 1 1 d . . . . .
C90 C 0.8277(2) 0.91777(10) 0.58960(9) 0.0234(6) Uani 1 1 d . . . . .
C91 C 0.8590(2) 0.91582(10) 0.62707(9) 0.0263(6) Uani 1 1 d . . . . .
H91 H 0.8081 0.9127 0.6433 0.032 Uiso 1 1 calc R U . . .
C92 C 0.9614(3) 0.91832(11) 0.64079(9) 0.0271(7) Uani 1 1 d . . . . .
C93 C 1.0332(2) 0.92133(10) 0.61508(9) 0.0250(6) Uani 1 1 d . . . . .
H93 H 1.1040 0.9224 0.6237 0.030 Uiso 1 1 calc R U . . .
C94 C 0.9982(3) 0.91593(12) 0.68114(10) 0.0345(8) Uani 1 1 d . . . . .
C95 C 0.9107(3) 0.91563(14) 0.70575(10) 0.0415(9) Uani 1 1 d . . . . .
H95A H 0.9373 0.9141 0.7312 0.062 Uiso 1 1 calc R U . . .
H95B H 0.8795 0.9439 0.7118 0.062 Uiso 1 1 calc R U . . .
H95C H 0.8586 0.8887 0.6902 0.062 Uiso 1 1 calc R U . . .
C96 C 1.0795(3) 0.95816(15) 0.70601(11) 0.0500(11) Uani 1 1 d . . . . .
H96A H 1.1365 0.9587 0.6903 0.075 Uiso 1 1 calc R U . . .
H96B H 1.0482 0.9864 0.7122 0.075 Uiso 1 1 calc R U . . .
H96C H 1.1057 0.9563 0.7314 0.075 Uiso 1 1 calc R U . . .
C97 C 1.0475(3) 0.87179(14) 0.67195(12) 0.0453(9) Uani 1 1 d . . . . .
H97A H 1.1041 0.8720 0.6560 0.068 Uiso 1 1 calc R U . . .
H97B H 1.0742 0.8704 0.6975 0.068 Uiso 1 1 calc R U . . .
H97C H 0.9956 0.8448 0.6565 0.068 Uiso 1 1 calc R U . . .
C98 C 0.7177(2) 0.91375(10) 0.57748(9) 0.0241(6) Uani 1 1 d . . . . .
H98 H 0.6713 0.9012 0.5904 0.029 Uiso 1 1 calc R U . . .
C99 C 0.5698(2) 0.92144(10) 0.54013(9) 0.0244(6) Uani 1 1 d . . . . .
C100 C 0.5271(3) 0.96096(12) 0.54290(12) 0.0367(8) Uani 1 1 d . . . . .
H100 H 0.5706 0.9896 0.5511 0.044 Uiso 1 1 calc R U . . .
C101 C 0.4217(3) 0.95848(13) 0.53366(13) 0.0425(9) Uani 1 1 d . . . . .
H101 H 0.3930 0.9855 0.5360 0.051 Uiso 1 1 calc R U . . .
C102 C 0.3582(3) 0.91664(12) 0.52097(11) 0.0353(8) Uani 1 1 d . . . . .
H102 H 0.2860 0.9149 0.5148 0.042 Uiso 1 1 calc R U . . .
C103 C 0.4001(2) 0.87750(11) 0.51738(10) 0.0267(6) Uani 1 1 d . . . . .
H103 H 0.3563 0.8488 0.5086 0.032 Uiso 1 1 calc R U . . .
C104 C 0.5060(2) 0.87940(10) 0.52647(9) 0.0212(6) Uani 1 1 d . . . . .
C105 C 0.5050(2) 0.81045(10) 0.53644(8) 0.0187(5) Uani 1 1 d . . . . .
C106 C 0.4855(2) 0.82845(10) 0.57644(9) 0.0224(6) Uani 1 1 d . . . . .
H106 H 0.4945 0.8609 0.5916 0.027 Uiso 1 1 calc R U . . .
C107 C 0.4529(2) 0.79916(11) 0.59437(9) 0.0262(6) Uani 1 1 d . . . . .
H107 H 0.4388 0.8114 0.6217 0.031 Uiso 1 1 calc R U . . .
C108 C 0.4411(2) 0.75214(11) 0.57216(10) 0.0289(7) Uani 1 1 d . . . . .
H108 H 0.4210 0.7317 0.5844 0.035 Uiso 1 1 calc R U . . .
C109 C 0.4586(2) 0.73437(10) 0.53156(9) 0.0246(6) Uani 1 1 d . . . . .
H109 H 0.4486 0.7018 0.5166 0.029 Uiso 1 1 calc R U . . .
C110 C 0.4904(2) 0.76282(10) 0.51216(8) 0.0193(6) Uani 1 1 d . . . . .
C111 C 0.7093(3) 0.71872(12) 0.50316(9) 0.0294(7) Uani 1 1 d . . . . .
H11G H 0.7645 0.6999 0.4948 0.044 Uiso 1 1 calc R U . . .
H11H H 0.7387 0.7514 0.5161 0.044 Uiso 1 1 calc R U . . .
H11I H 0.6735 0.7102 0.5224 0.044 Uiso 1 1 calc R U . . .
C112 C 0.5748(3) 0.64232(11) 0.41628(11) 0.0335(7) Uani 1 1 d . . . . .
H11P H 0.6379 0.6283 0.4107 0.050 Uiso 1 1 calc R U . . .
H11Q H 0.5305 0.6256 0.4280 0.050 Uiso 1 1 calc R U . . .
H11R H 0.5382 0.6407 0.3910 0.050 Uiso 1 1 calc R U . . .
C113 C 0.7071(3) 0.66469(11) 0.33316(9) 0.0314(7) Uani 1 1 d . . . . .
H11J H 0.7641 0.6506 0.3196 0.047 Uiso 1 1 calc R U . . .
H11K H 0.6538 0.6405 0.3324 0.047 Uiso 1 1 calc R U . . .
H11L H 0.6777 0.6824 0.3191 0.047 Uiso 1 1 calc R U . . .
C114 C 0.8540(2) 0.68790(11) 0.42264(9) 0.0274(7) Uani 1 1 d . . . . .
H11D H 0.9066 0.6730 0.4065 0.041 Uiso 1 1 calc R U . . .
H11E H 0.8870 0.7153 0.4464 0.041 Uiso 1 1 calc R U . . .
H11F H 0.8165 0.6663 0.4316 0.041 Uiso 1 1 calc R U . . .
C115 C 0.8177(2) 0.82308(10) 0.48972(9) 0.0260(6) Uani 1 1 d . . . . .
H11A H 0.7516 0.8206 0.4739 0.039 Uiso 1 1 calc R U . . .
H11B H 0.8417 0.7929 0.4802 0.039 Uiso 1 1 calc R U . . .
H11C H 0.8091 0.8333 0.5184 0.039 Uiso 1 1 calc R U . . .
C116 C 0.9199(3) 0.89052(12) 0.43972(9) 0.0302(7) Uani 1 1 d . . . . .
H11M H 0.8496 0.8850 0.4258 0.045 Uiso 1 1 calc R U . . .
H11N H 0.9452 0.9237 0.4515 0.045 Uiso 1 1 calc R U . . .
H11O H 0.9648 0.8741 0.4202 0.045 Uiso 1 1 calc R U . . .
C117 C 0.7040(3) 0.93616(12) 0.46883(10) 0.0319(7) Uani 1 1 d . . . . .
H11S H 0.6505 0.9556 0.4691 0.048 Uiso 1 1 calc R U . . .
H11T H 0.7543 0.9397 0.4514 0.048 Uiso 1 1 calc R U . . .
H11U H 0.6724 0.9038 0.4583 0.048 Uiso 1 1 calc R U . . .
C118 C 0.8158(3) 1.01935(12) 0.56007(12) 0.0424(9) Uani 1 1 d . . . . .
H11$ H 0.7613 1.0374 0.5580 0.064 Uiso 1 1 calc R U . . .
H11V H 0.8290 1.0220 0.5880 0.064 Uiso 1 1 calc R U . . .
H11W H 0.8789 1.0311 0.5525 0.064 Uiso 1 1 calc R U . . .
C121 C 1.0810(2) 0.60470(11) 0.18538(10) 0.0274(7) Uani 1 1 d . . . . .
H121 H 1.1493 0.6149 0.2029 0.033 Uiso 1 1 calc R U . . .
C122 C 1.0940(3) 0.56511(12) 0.14544(11) 0.0362(8) Uani 1 1 d . . . . .
H12A H 1.1138 0.5391 0.1510 0.054 Uiso 1 1 calc R U . . .
H12B H 1.0288 0.5552 0.1272 0.054 Uiso 1 1 calc R U . . .
H12C H 1.1477 0.5757 0.1326 0.054 Uiso 1 1 calc R U . . .
C123 C 1.0029(2) 0.59147(10) 0.20909(9) 0.0242(6) Uani 1 1 d . . . . .
C124 C 0.8990(2) 0.57970(10) 0.19316(9) 0.0223(6) Uani 1 1 d . . . . .
C125 C 0.8239(2) 0.57331(10) 0.21675(9) 0.0229(6) Uani 1 1 d . . . . .
C126 C 0.8573(2) 0.57800(10) 0.25675(9) 0.0242(6) Uani 1 1 d . . . . .
H126 H 0.8071 0.5743 0.2730 0.029 Uiso 1 1 calc R U . . .
C127 C 0.9602(2) 0.58772(10) 0.27284(9) 0.0250(6) Uani 1 1 d . . . . .
C128 C 1.0309(2) 0.59513(10) 0.24821(9) 0.0263(6) Uani 1 1 d . . . . .
H128 H 1.1018 0.6031 0.2589 0.032 Uiso 1 1 calc R U . . .
C129 C 0.9983(3) 0.59296(11) 0.31574(10) 0.0294(7) Uani 1 1 d . . . . .
C130 C 1.0461(3) 0.64347(12) 0.34126(11) 0.0408(9) Uani 1 1 d . . . . .
H13G H 1.1016 0.6522 0.3281 0.061 Uiso 1 1 calc R U . . .
H13H H 0.9931 0.6636 0.3436 0.061 Uiso 1 1 calc R U . . .
H13I H 1.0740 0.6468 0.3684 0.061 Uiso 1 1 calc R U . . .
C131 C 0.9118(3) 0.57899(13) 0.33593(10) 0.0394(8) Uani 1 1 d . . . . .
H13A H 0.9392 0.5828 0.3632 0.059 Uiso 1 1 calc R U . . .
H13B H 0.8579 0.5986 0.3377 0.059 Uiso 1 1 calc R U . . .
H13C H 0.8827 0.5466 0.3198 0.059 Uiso 1 1 calc R U . . .
C132 C 1.0835(3) 0.56210(13) 0.31345(11) 0.0424(9) Uani 1 1 d . . . . .
H13D H 1.1395 0.5709 0.3005 0.064 Uiso 1 1 calc R U . . .
H13E H 1.1104 0.5663 0.3409 0.064 Uiso 1 1 calc R U . . .
H13F H 1.0546 0.5297 0.2975 0.064 Uiso 1 1 calc R U . . .
C133 C 0.7141(2) 0.56489(10) 0.20356(9) 0.0243(6) Uani 1 1 d . . . . .
H133 H 0.6688 0.5706 0.2236 0.029 Uiso 1 1 calc R U . . .
C134 C 0.5646(2) 0.54174(10) 0.15542(9) 0.0246(6) Uani 1 1 d . . . . .
C135 C 0.5217(3) 0.49812(11) 0.12608(10) 0.0309(7) Uani 1 1 d . . . . .
H135 H 0.5655 0.4759 0.1140 0.037 Uiso 1 1 calc R U . . .
C136 C 0.4168(3) 0.48685(11) 0.11441(11) 0.0329(7) Uani 1 1 d . . . . .
H136 H 0.3890 0.4569 0.0947 0.040 Uiso 1 1 calc R U . . .
C137 C 0.3519(3) 0.51870(11) 0.13122(10) 0.0310(7) Uani 1 1 d . . . . .
H137 H 0.2795 0.5106 0.1235 0.037 Uiso 1 1 calc R U . . .
C138 C 0.3932(2) 0.56293(11) 0.15963(10) 0.0277(7) Uani 1 1 d . . . . .
H138 H 0.3489 0.5851 0.1711 0.033 Uiso 1 1 calc R U . . .
C139 C 0.4991(2) 0.57450(10) 0.17116(9) 0.0239(6) Uani 1 1 d . . . . .
C140 C 0.4981(2) 0.64291(10) 0.23101(9) 0.0228(6) Uani 1 1 d . . . . .
C141 C 0.4682(3) 0.62127(12) 0.25568(10) 0.0311(7) Uani 1 1 d . . . . .
H141 H 0.4688 0.5890 0.2472 0.037 Uiso 1 1 calc R U . . .
C142 C 0.4372(3) 0.64694(13) 0.29300(10) 0.0353(8) Uani 1 1 d . . . . .
H142 H 0.4143 0.6321 0.3096 0.042 Uiso 1 1 calc R U . . .
C143 C 0.4401(3) 0.69383(13) 0.30568(10) 0.0338(8) Uani 1 1 d . . . . .
H143 H 0.4229 0.7117 0.3317 0.041 Uiso 1 1 calc R U . . .
C144 C 0.4681(2) 0.71508(11) 0.28032(9) 0.0267(6) Uani 1 1 d . . . . .
H144 H 0.4697 0.7475 0.2895 0.032 Uiso 1 1 calc R U . . .
C145 C 0.4941(2) 0.69017(10) 0.24165(8) 0.0202(6) Uani 1 1 d . . . . .
C146 C 0.4518(2) 0.69461(11) 0.17675(9) 0.0240(6) Uani 1 1 d . . . . .
H146 H 0.4059 0.6665 0.1744 0.029 Uiso 1 1 calc R U . . .
C147 C 0.3820(3) 0.72924(14) 0.17399(10) 0.0377(8) Uani 1 1 d . . . . .
H14A H 0.3398 0.7163 0.1474 0.056 Uiso 1 1 calc R U . . .
H14B H 0.3370 0.7356 0.1953 0.056 Uiso 1 1 calc R U . . .
H14C H 0.4245 0.7580 0.1776 0.056 Uiso 1 1 calc R U . . .
C148 C 0.5112(2) 0.68022(10) 0.14069(8) 0.0200(6) Uani 1 1 d . . . . .
C149 C 0.6087(2) 0.70195(9) 0.14032(8) 0.0183(5) Uani 1 1 d . . . . .
C150 C 0.6559(2) 0.68462(10) 0.10449(9) 0.0217(6) Uani 1 1 d . . . . .
C151 C 0.6015(3) 0.64865(10) 0.06931(9) 0.0258(6) Uani 1 1 d . . . . .
H151 H 0.6335 0.6380 0.0453 0.031 Uiso 1 1 calc R U . . .
C152 C 0.5033(3) 0.62828(10) 0.06844(9) 0.0268(7) Uani 1 1 d . . . . .
C153 C 0.4627(2) 0.64473(10) 0.10501(9) 0.0250(6) Uani 1 1 d . . . . .
H153 H 0.3963 0.6304 0.1056 0.030 Uiso 1 1 calc R U . . .
C154 C 0.4418(3) 0.58953(12) 0.03022(10) 0.0368(8) Uani 1 1 d . . . . .
C155 C 0.5038(4) 0.57687(15) -0.00577(11) 0.0649(15) Uani 1 1 d . . . . .
H15G H 0.5210 0.6041 -0.0116 0.097 Uiso 1 1 calc R U . . .
H15H H 0.5673 0.5663 0.0009 0.097 Uiso 1 1 calc R U . . .
H15I H 0.4626 0.5522 -0.0296 0.097 Uiso 1 1 calc R U . . .
C156 C 0.3412(4) 0.60531(14) 0.01975(13) 0.0573(12) Uani 1 1 d . . . . .
H15D H 0.3571 0.6328 0.0142 0.086 Uiso 1 1 calc R U . . .
H15E H 0.3010 0.5805 -0.0043 0.086 Uiso 1 1 calc R U . . .
H15F H 0.3013 0.6127 0.0426 0.086 Uiso 1 1 calc R U . . .
C157 C 0.4159(3) 0.54670(12) 0.03872(11) 0.0415(9) Uani 1 1 d . . . . .
H15A H 0.4798 0.5363 0.0454 0.062 Uiso 1 1 calc R U . . .
H15B H 0.3758 0.5542 0.0616 0.062 Uiso 1 1 calc R U . . .
H15C H 0.3755 0.5221 0.0146 0.062 Uiso 1 1 calc R U . . .
C158 C 0.7603(2) 0.69894(11) 0.10063(9) 0.0247(6) Uani 1 1 d . . . . .
H158 H 0.7856 0.6816 0.0761 0.030 Uiso 1 1 calc R U . . .
C159 C 0.9232(2) 0.74221(12) 0.11716(10) 0.0274(7) Uani 1 1 d . . . . .
C160 C 0.9341(3) 0.75889(14) 0.08765(11) 0.0405(9) Uani 1 1 d . . . . .
H160 H 0.8750 0.7649 0.0747 0.049 Uiso 1 1 calc R U . . .
C161 C 1.0301(3) 0.76707(17) 0.07669(12) 0.0502(11) Uani 1 1 d . . . . .
H161 H 1.0370 0.7781 0.0560 0.060 Uiso 1 1 calc R U . . .
C162 C 1.1161(3) 0.75894(17) 0.09632(13) 0.0529(12) Uani 1 1 d . . . . .
H162 H 1.1824 0.7650 0.0894 0.063 Uiso 1 1 calc R U . . .
C163 C 1.1065(3) 0.74206(14) 0.12584(11) 0.0394(9) Uani 1 1 d . . . . .
H163 H 1.1657 0.7359 0.1386 0.047 Uiso 1 1 calc R U . . .
C164 C 1.0107(2) 0.73411(12) 0.13671(10) 0.0286(7) Uani 1 1 d . . . . .
C165 C 1.0764(2) 0.72604(11) 0.19702(9) 0.0239(6) Uani 1 1 d . . . . .
C166 C 1.1196(2) 0.77087(12) 0.22012(10) 0.0291(7) Uani 1 1 d . . . . .
H166 H 1.0964 0.7953 0.2145 0.035 Uiso 1 1 calc R U . . .
C167 C 1.1976(2) 0.78038(12) 0.25184(10) 0.0300(7) Uani 1 1 d . . . . .
H167 H 1.2295 0.8111 0.2680 0.036 Uiso 1 1 calc R U . . .
C168 C 1.2273(2) 0.74349(12) 0.25902(9) 0.0290(7) Uani 1 1 d . . . . .
H168 H 1.2813 0.7494 0.2803 0.035 Uiso 1 1 calc R U . . .
C169 C 1.1819(2) 0.69870(11) 0.23656(9) 0.0259(6) Uani 1 1 d . . . . .
H169 H 1.2040 0.6747 0.2431 0.031 Uiso 1 1 calc R U . . .
C170 C 1.1027(2) 0.68758(11) 0.20378(9) 0.0237(6) Uani 1 1 d . . . . .
C171 C 0.8173(3) 0.66908(11) 0.18680(10) 0.0296(7) Uani 1 1 d . . . . .
H17A H 0.7510 0.6642 0.1702 0.044 Uiso 1 1 calc R U . . .
H17B H 0.8087 0.6558 0.2068 0.044 Uiso 1 1 calc R U . . .
H17C H 0.8418 0.7023 0.2009 0.044 Uiso 1 1 calc R U . . .
C172 C 0.9157(3) 0.61818(12) 0.09269(10) 0.0376(8) Uani 1 1 d . . . . .
H17M H 0.8453 0.6158 0.0801 0.056 Uiso 1 1 calc R U . . .
H17N H 0.9614 0.6405 0.0871 0.056 Uiso 1 1 calc R U . . .
H17O H 0.9392 0.5879 0.0815 0.056 Uiso 1 1 calc R U . . .
C173 C 0.7023(3) 0.54316(13) 0.07760(11) 0.0425(9) Uani 1 1 d . . . . .
H17X H 0.6469 0.5177 0.0622 0.064 Uiso 1 1 calc R U . . .
H17V H 0.6740 0.5723 0.0876 0.064 Uiso 1 1 calc R U . . .
H17W H 0.7542 0.5444 0.0600 0.064 Uiso 1 1 calc R U . . .
C174 C 0.8013(3) 0.47267(12) 0.11608(12) 0.0429(9) Uani 1 1 d . . . . .
H17S H 0.7447 0.4486 0.0990 0.064 Uiso 1 1 calc R U . . .
H17T H 0.8641 0.4677 0.1031 0.064 Uiso 1 1 calc R U . . .
H17U H 0.8129 0.4713 0.1426 0.064 Uiso 1 1 calc R U . . .
C175 C 0.7210(3) 0.75956(12) 0.27185(9) 0.0304(7) Uani 1 1 d . . . . .
H17D H 0.7775 0.7850 0.2790 0.046 Uiso 1 1 calc R U . . .
H17E H 0.6870 0.7633 0.2958 0.046 Uiso 1 1 calc R U . . .
H17F H 0.7484 0.7301 0.2623 0.046 Uiso 1 1 calc R U . . .
C176 C 0.5894(3) 0.82197(12) 0.23658(12) 0.0410(9) Uani 1 1 d . . . . .
H17P H 0.6537 0.8433 0.2432 0.062 Uiso 1 1 calc R U . . .
H17Q H 0.5510 0.8203 0.2116 0.062 Uiso 1 1 calc R U . . .
H17R H 0.5477 0.8330 0.2588 0.062 Uiso 1 1 calc R U . . .
C177 C 0.8627(3) 0.80877(11) 0.21910(10) 0.0310(7) Uani 1 1 d . . . . .
H17J H 0.9164 0.8301 0.2158 0.046 Uiso 1 1 calc R U . . .
H17K H 0.8272 0.8257 0.2421 0.046 Uiso 1 1 calc R U . . .
H17L H 0.8943 0.7847 0.2243 0.046 Uiso 1 1 calc R U . . .
C178 C 0.7134(3) 0.81626(12) 0.14133(12) 0.0374(8) Uani 1 1 d . . . . .
H17G H 0.7708 0.8374 0.1399 0.056 Uiso 1 1 calc R U . . .
H17H H 0.6820 0.7953 0.1138 0.056 Uiso 1 1 calc R U . . .
H17I H 0.6618 0.8341 0.1559 0.056 Uiso 1 1 calc R U . . .
C181 C 0.5688(2) 0.28348(12) 0.31565(9) 0.0298(7) Uani 1 1 d . . . . .
H181 H 0.6259 0.3068 0.3158 0.036 Uiso 1 1 calc R U . . .
C182 C 0.6172(3) 0.24260(14) 0.31854(11) 0.0390(9) Uani 1 1 d . . . . .
H18A H 0.6631 0.2533 0.3442 0.059 Uiso 1 1 calc R U . . .
H18B H 0.5626 0.2187 0.3174 0.059 Uiso 1 1 calc R U . . .
H18C H 0.6568 0.2298 0.2958 0.059 Uiso 1 1 calc R U . . .
C183 C 0.5162(2) 0.30595(11) 0.35304(9) 0.0254(6) Uani 1 1 d . . . . .
C184 C 0.4144(2) 0.29286(10) 0.35689(9) 0.0231(6) Uani 1 1 d . . . . .
C185 C 0.3766(2) 0.31610(11) 0.39373(9) 0.0244(6) Uani 1 1 d . . . . .
C186 C 0.4428(3) 0.35013(11) 0.42723(10) 0.0285(7) Uani 1 1 d . . . . .
H186 H 0.4164 0.3652 0.4520 0.034 Uiso 1 1 calc R U . . .
C187 C 0.5458(3) 0.36204(11) 0.42463(10) 0.0297(7) Uani 1 1 d . . . . .
C188 C 0.5777(3) 0.34036(11) 0.38687(10) 0.0301(7) Uani 1 1 d . . . . .
H188 H 0.6462 0.3496 0.3838 0.036 Uiso 1 1 calc R U . . .
C189 C 0.6220(3) 0.39719(12) 0.46054(11) 0.0385(8) Uani 1 1 d . . . . .
C190 C 0.7134(3) 0.37352(14) 0.46776(13) 0.0487(10) Uani 1 1 d . . . . .
H19A H 0.7468 0.3619 0.4432 0.073 Uiso 1 1 calc R U . . .
H19B H 0.7631 0.3959 0.4903 0.073 Uiso 1 1 calc R U . . .
H19C H 0.6884 0.3477 0.4745 0.073 Uiso 1 1 calc R U . . .
C191 C 0.5719(4) 0.41482(17) 0.49940(13) 0.0631(13) Uani 1 1 d . . . . .
H19G H 0.5451 0.3886 0.5053 0.095 Uiso 1 1 calc R U . . .
H19H H 0.6232 0.4359 0.5220 0.095 Uiso 1 1 calc R U . . .
H19I H 0.5152 0.4312 0.4959 0.095 Uiso 1 1 calc R U . . .
C192 C 0.6645(4) 0.43758(14) 0.45072(15) 0.0596(13) Uani 1 1 d . . . . .
H19D H 0.6964 0.4258 0.4257 0.089 Uiso 1 1 calc R U . . .
H19E H 0.6082 0.4541 0.4470 0.089 Uiso 1 1 calc R U . . .
H19F H 0.7162 0.4588 0.4731 0.089 Uiso 1 1 calc R U . . .
C193 C 0.2703(2) 0.31038(11) 0.40090(9) 0.0249(6) Uani 1 1 d . . . . .
H193 H 0.2523 0.3313 0.4257 0.030 Uiso 1 1 calc R U . . .
C194 C 0.0972(2) 0.27848(11) 0.38890(9) 0.0265(6) Uani 1 1 d . . . . .
C195 C 0.0793(3) 0.26109(13) 0.41776(10) 0.0350(8) Uani 1 1 d . . . . .
H195 H 0.1331 0.2500 0.4289 0.042 Uiso 1 1 calc R U . . .
C196 C -0.0172(3) 0.25983(15) 0.43040(11) 0.0428(9) Uani 1 1 d . . . . .
H196 H -0.0292 0.2483 0.4504 0.051 Uiso 1 1 calc R U . . .
C197 C -0.0960(3) 0.27544(15) 0.41376(12) 0.0439(9) Uani 1 1 d . . . . .
H197 H -0.1625 0.2740 0.4220 0.053 Uiso 1 1 calc R U . . .
C198 C -0.0778(3) 0.29326(14) 0.38497(11) 0.0392(8) Uani 1 1 d . . . . .
H198 H -0.1314 0.3049 0.3743 0.047 Uiso 1 1 calc R U . . .
C199 C 0.0175(2) 0.29408(12) 0.37195(10) 0.0301(7) Uani 1 1 d . . . . .
C200 C -0.0380(2) 0.30802(12) 0.31329(10) 0.0286(7) Uani 1 1 d . . . . .
C201 C -0.1004(3) 0.26688(13) 0.29125(11) 0.0345(8) Uani 1 1 d . . . . .
H201 H -0.0914 0.2404 0.2965 0.041 Uiso 1 1 calc R U . . .
C202 C -0.1776(2) 0.26409(13) 0.26098(10) 0.0331(7) Uani 1 1 d . . . . .
H202 H -0.2224 0.2360 0.2458 0.040 Uiso 1 1 calc R U . . .
C203 C -0.1870(2) 0.30288(12) 0.25376(10) 0.0300(7) Uani 1 1 d . . . . .
H203 H -0.2399 0.3015 0.2337 0.036 Uiso 1 1 calc R U . . .
C204 C -0.1213(2) 0.34379(12) 0.27511(9) 0.0277(7) Uani 1 1 d . . . . .
H204 H -0.1280 0.3693 0.2683 0.033 Uiso 1 1 calc R U . . .
C205 C -0.0441(2) 0.34876(11) 0.30690(9) 0.0253(6) Uani 1 1 d . . . . .
C206 C 0.0138(2) 0.43020(11) 0.32434(9) 0.0270(7) Uani 1 1 d . . . . .
H206 H -0.0568 0.4268 0.3100 0.032 Uiso 1 1 calc R U . . .
C207 C 0.0263(3) 0.47278(12) 0.36494(10) 0.0343(8) Uani 1 1 d . . . . .
H20A H 0.0197 0.5004 0.3597 0.051 Uiso 1 1 calc R U . . .
H20B H -0.0272 0.4687 0.3810 0.051 Uiso 1 1 calc R U . . .
H20C H 0.0944 0.4763 0.3799 0.051 Uiso 1 1 calc R U . . .
C208 C 0.0912(2) 0.43393(10) 0.29648(9) 0.0229(6) Uani 1 1 d . . . . .
C209 C 0.1953(2) 0.43529(10) 0.30821(9) 0.0226(6) Uani 1 1 d . . . . .
C210 C 0.2675(2) 0.43317(10) 0.28156(9) 0.0223(6) Uani 1 1 d . . . . .
C211 C 0.2326(2) 0.43111(10) 0.24245(9) 0.0228(6) Uani 1 1 d . . . . .
H211 H 0.2811 0.4294 0.2241 0.027 Uiso 1 1 calc R U . . .
C212 C 0.1306(2) 0.43152(10) 0.23049(9) 0.0226(6) Uani 1 1 d . . . . .
C213 C 0.0609(2) 0.43251(10) 0.25826(9) 0.0238(6) Uani 1 1 d . . . . .
H213 H -0.0100 0.4322 0.2505 0.029 Uiso 1 1 calc R U . . .
C214 C 0.0910(3) 0.43113(11) 0.18919(9) 0.0275(7) Uani 1 1 d . . . . .
C215 C 0.1777(3) 0.43001(12) 0.16313(10) 0.0340(8) Uani 1 1 d . . . . .
H21A H 0.2099 0.4022 0.1582 0.051 Uiso 1 1 calc R U . . .
H21B H 0.1492 0.4297 0.1372 0.051 Uiso 1 1 calc R U . . .
H21C H 0.2295 0.4574 0.1774 0.051 Uiso 1 1 calc R U . . .
C216 C 0.0429(3) 0.47520(13) 0.19613(11) 0.0415(9) Uani 1 1 d . . . . .
H21G H -0.0129 0.4768 0.2127 0.062 Uiso 1 1 calc R U . . .
H21H H 0.0956 0.5023 0.2101 0.062 Uiso 1 1 calc R U . . .
H21I H 0.0153 0.4746 0.1699 0.062 Uiso 1 1 calc R U . . .
C217 C 0.0093(3) 0.38828(14) 0.16641(11) 0.0419(9) Uani 1 1 d . . . . .
H21D H -0.0463 0.3889 0.1830 0.063 Uiso 1 1 calc R U . . .
H21E H -0.0190 0.3884 0.1406 0.063 Uiso 1 1 calc R U . . .
H21F H 0.0410 0.3603 0.1612 0.063 Uiso 1 1 calc R U . . .
C218 C 0.3763(2) 0.43239(10) 0.29126(9) 0.0245(6) Uani 1 1 d . . . . .
H218 H 0.4160 0.4203 0.2697 0.029 Uiso 1 1 calc R U . . .
C219 C 0.5304(2) 0.44684(12) 0.33575(10) 0.0315(7) Uani 1 1 d . . . . .
C220 C 0.5908(3) 0.48885(14) 0.36099(11) 0.0422(9) Uani 1 1 d . . . . .
H220 H 0.5594 0.5159 0.3726 0.051 Uiso 1 1 calc R U . . .
C221 C 0.6958(3) 0.49102(17) 0.36895(12) 0.0539(11) Uani 1 1 d . . . . .
H221 H 0.7368 0.5196 0.3857 0.065 Uiso 1 1 calc R U . . .
C222 C 0.7414(3) 0.45173(18) 0.35259(12) 0.0533(12) Uani 1 1 d . . . . .
H222 H 0.8140 0.4534 0.3578 0.064 Uiso 1 1 calc R U . . .
C223 C 0.6823(3) 0.41009(15) 0.32879(11) 0.0406(9) Uani 1 1 d . . . . .
H223 H 0.7142 0.3831 0.3179 0.049 Uiso 1 1 calc R U . . .
C224 C 0.5755(2) 0.40713(12) 0.32044(10) 0.0301(7) Uani 1 1 d . . . . .
C225 C 0.5411(2) 0.33671(12) 0.26157(10) 0.0274(7) Uani 1 1 d . . . . .
C226 C 0.5723(2) 0.35547(12) 0.23499(10) 0.0290(7) Uani 1 1 d . . . . .
H226 H 0.5840 0.3880 0.2436 0.035 Uiso 1 1 calc R U . . .
C227 C 0.5866(3) 0.32724(13) 0.19632(10) 0.0330(8) Uani 1 1 d . . . . .
H227 H 0.6091 0.3402 0.1783 0.040 Uiso 1 1 calc R U . . .
C228 C 0.5679(3) 0.27975(13) 0.18368(10) 0.0353(8) Uani 1 1 d . . . . .
H228 H 0.5748 0.2598 0.1567 0.042 Uiso 1 1 calc R U . . .
C229 C 0.5391(3) 0.26170(12) 0.21095(10) 0.0322(7) Uani 1 1 d . . . . .
H229 H 0.5271 0.2291 0.2020 0.039 Uiso 1 1 calc R U . . .
C230 C 0.5268(2) 0.28909(11) 0.25111(9) 0.0268(7) Uani 1 1 d . . . . .
C231 C 0.2818(3) 0.18962(12) 0.36488(11) 0.0329(7) Uani 1 1 d . . . . .
H23D H 0.2209 0.1727 0.3693 0.049 Uiso 1 1 calc R U . . .
H23E H 0.3260 0.1677 0.3496 0.049 Uiso 1 1 calc R U . . .
H23F H 0.3201 0.2109 0.3911 0.049 Uiso 1 1 calc R U . . .
C232 C 0.1303(3) 0.20086(12) 0.28787(10) 0.0345(8) Uani 1 1 d . . . . .
H23J H 0.0720 0.1840 0.2938 0.052 Uiso 1 1 calc R U . . .
H23K H 0.1075 0.2266 0.2827 0.052 Uiso 1 1 calc R U . . .
H23L H 0.1571 0.1800 0.2639 0.052 Uiso 1 1 calc R U . . .
C233 C 0.3865(3) 0.16572(13) 0.26247(12) 0.0433(9) Uani 1 1 d . . . . .
H23M H 0.3164 0.1494 0.2580 0.065 Uiso 1 1 calc R U . . .
H23N H 0.4220 0.1500 0.2391 0.065 Uiso 1 1 calc R U . . .
H23O H 0.4241 0.1659 0.2870 0.065 Uiso 1 1 calc R U . . .
C234 C 0.2839(3) 0.23579(13) 0.22755(10) 0.0345(8) Uani 1 1 d . . . . .
H23G H 0.2196 0.2149 0.2228 0.052 Uiso 1 1 calc R U . . .
H23H H 0.2695 0.2677 0.2369 0.052 Uiso 1 1 calc R U . . .
H23I H 0.3144 0.2276 0.2023 0.052 Uiso 1 1 calc R U . . .
C235 C 0.4048(3) 0.46566(14) 0.41969(11) 0.0411(8) Uani 1 1 d . . . . .
H23X H 0.4670 0.4883 0.4326 0.062 Uiso 1 1 calc R U . . .
H23V H 0.3558 0.4694 0.4393 0.062 Uiso 1 1 calc R U . . .
H23W H 0.4232 0.4344 0.4103 0.062 Uiso 1 1 calc R U . . .
C236 C 0.3244(3) 0.53703(13) 0.37732(13) 0.0465(9) Uani 1 1 d . . . . .
H23S H 0.3868 0.5587 0.3921 0.070 Uiso 1 1 calc R U . . .
H23T H 0.3120 0.5362 0.3499 0.070 Uiso 1 1 calc R U . . .
H23U H 0.2655 0.5471 0.3917 0.070 Uiso 1 1 calc R U . . .
C237 C 0.1708(3) 0.40379(13) 0.41158(10) 0.0380(8) Uani 1 1 d . . . . .
H23P H 0.2392 0.3996 0.4212 0.057 Uiso 1 1 calc R U . . .
H23Q H 0.1636 0.4366 0.4235 0.057 Uiso 1 1 calc R U . . .
H23R H 0.1180 0.3864 0.4197 0.057 Uiso 1 1 calc R U . . .
C238 C 0.2278(3) 0.33784(11) 0.31250(10) 0.0313(7) Uani 1 1 d . . . . .
H23A H 0.2942 0.3365 0.3260 0.047 Uiso 1 1 calc R U . . .
H23B H 0.1869 0.3071 0.3007 0.047 Uiso 1 1 calc R U . . .
H23C H 0.2395 0.3484 0.2910 0.047 Uiso 1 1 calc R U . . .
C240 C 1.1044(10) 0.8971(5) 0.3186(3) 0.250(9) Uani 1 1 d . . . . .
H24A H 1.1426 0.8723 0.3188 0.375 Uiso 1 1 calc R U . . .
H24B H 1.0976 0.8969 0.2913 0.375 Uiso 1 1 calc R U . . .
H24C H 1.1415 0.9269 0.3381 0.375 Uiso 1 1 calc R U . . .
C241 C 0.9836(6) 0.8887(3) 0.33186(18) 0.106(2) Uani 1 1 d . . . . .
H24D H 0.9468 0.8583 0.3124 0.127 Uiso 1 1 calc R U . . .
H24E H 0.9907 0.8883 0.3592 0.127 Uiso 1 1 calc R U . . .
C242 C 0.9216(6) 0.9255(2) 0.33211(19) 0.101(2) Uani 1 1 d . . . . .
H24F H 0.9628 0.9556 0.3500 0.121 Uiso 1 1 calc R U . . .
H24G H 0.9142 0.9245 0.3043 0.121 Uiso 1 1 calc R U . . .
C243 C 0.8180(5) 0.9254(2) 0.3447(2) 0.0878(18) Uani 1 1 d . . . . .
H24H H 0.7759 0.8956 0.3267 0.105 Uiso 1 1 calc R U . . .
H24I H 0.8247 0.9265 0.3725 0.105 Uiso 1 1 calc R U . . .
C244 C 0.7617(5) 0.9622(2) 0.34456(19) 0.0823(17) Uani 1 1 d . . . . .
H24J H 0.7068 0.9649 0.3621 0.099 Uiso 1 1 calc R U . . .
H24K H 0.8091 0.9917 0.3561 0.099 Uiso 1 1 calc R U . . .
C245 C 0.7160(12) 0.9543(6) 0.3043(4) 0.288(9) Uani 1 1 d . . . . .
H24L H 0.6558 0.9705 0.3062 0.432 Uiso 1 1 calc DR U . . .
H24M H 0.6947 0.9212 0.2884 0.432 Uiso 1 1 calc R U . . .
H24N H 0.7666 0.9661 0.2910 0.432 Uiso 1 1 calc R U . . .
C25A C 1.1572(13) 0.8595(7) 0.7862(6) 0.153(5) Uiso 0.5 1 d D . P A 1
H25P H 1.1992 0.8353 0.7849 0.230 Uiso 0.5 1 calc R U P A 1
H25O H 1.1221 0.8525 0.7591 0.230 Uiso 0.5 1 calc R U P A 1
H25N H 1.2016 0.8894 0.7963 0.230 Uiso 0.5 1 calc R U P A 1
C250 C 1.0787(9) 0.8615(4) 0.8144(4) 0.181(4) Uiso 1 1 d D . . A 1
H25A H 1.1129 0.8686 0.8420 0.217 Uiso 1 1 calc R U . A 1
H25B H 1.0330 0.8316 0.8046 0.217 Uiso 1 1 calc R U . A 1
C251 C 1.0173(8) 0.8995(2) 0.8148(2) 0.163(5) Uani 1 1 d D . . A 1
H25C H 1.0609 0.9297 0.8303 0.195 Uiso 1 1 calc R U . A 1
H25D H 1.0013 0.8964 0.7866 0.195 Uiso 1 1 calc R U . A 1
C252 C 0.9205(8) 0.8996(3) 0.8323(2) 0.238(10) Uani 1 1 d D . . A 1
H25E H 0.9360 0.9036 0.8608 0.285 Uiso 1 1 calc R U . A 1
H25F H 0.8767 0.8694 0.8172 0.285 Uiso 1 1 calc R U . A 1
C253 C 0.8618(6) 0.9375(3) 0.83105(19) 0.139(4) Uani 1 1 d D . . A 1
H25G H 0.9057 0.9676 0.8465 0.166 Uiso 1 1 calc R U . A 1
H25H H 0.8482 0.9338 0.8025 0.166 Uiso 1 1 calc R U . A 1
C254 C 0.7611(7) 0.9386(4) 0.8479(2) 0.207(7) Uani 1 1 d D . . A 1
H25I H 0.7741 0.9447 0.8770 0.248 Uiso 1 1 calc R U . A 1
H25J H 0.7177 0.9081 0.8336 0.248 Uiso 1 1 calc R U . A 1
C25B C 0.7025(14) 0.9770(7) 0.8429(6) 0.153(5) Uiso 0.5 1 d D . P A 1
H25K H 0.6372 0.9771 0.8542 0.230 Uiso 0.5 1 calc R U P A 1
H25L H 0.7451 1.0072 0.8575 0.230 Uiso 0.5 1 calc R U P A 1
H25M H 0.6887 0.9707 0.8141 0.230 Uiso 0.5 1 calc R U P A 1
C260 C 0.6591(3) 0.46859(15) 0.23445(16) 0.0520(11) Uani 1 1 d . . . . .
C261 C 0.6370(4) 0.50105(16) 0.27080(17) 0.0592(12) Uani 1 1 d . . . . .
H261 H 0.6883 0.5130 0.2938 0.071 Uiso 1 1 calc R U . . .
C262 C 0.5417(4) 0.51651(17) 0.27430(19) 0.0653(14) Uani 1 1 d . . . . .
H262 H 0.5279 0.5387 0.2994 0.078 Uiso 1 1 calc R U . . .
C263 C 0.4682(4) 0.49912(18) 0.2409(2) 0.0680(16) Uani 1 1 d . . . . .
H263 H 0.4029 0.5095 0.2430 0.082 Uiso 1 1 calc R U . . .
C264 C 0.4871(4) 0.46690(19) 0.2044(2) 0.0681(15) Uani 1 1 d . . . . .
H264 H 0.4351 0.4550 0.1816 0.082 Uiso 1 1 calc R U . . .
C265 C 0.5832(4) 0.45194(16) 0.20128(16) 0.0610(12) Uani 1 1 d . . . . .
H265 H 0.5968 0.4300 0.1760 0.073 Uiso 1 1 calc R U . . .
C266 C 0.7626(4) 0.45192(18) 0.2319(2) 0.0769(17) Uani 1 1 d . . . . .
H26A H 0.8055 0.4677 0.2583 0.115 Uiso 1 1 calc R U . . .
H26B H 0.7532 0.4185 0.2244 0.115 Uiso 1 1 calc R U . . .
H26C H 0.7965 0.4587 0.2114 0.115 Uiso 1 1 calc R U . . .
C270 C 0.4571(6) 0.9394(3) 0.6606(2) 0.111(3) Uani 1 1 d . . . . .
C271 C 0.5238(8) 0.9272(3) 0.6856(3) 0.127(3) Uani 1 1 d . . . . .
H271 H 0.4970 0.9045 0.6944 0.152 Uiso 1 1 calc R U . . .
C272 C 0.6272(8) 0.9462(3) 0.6982(4) 0.156(4) Uani 1 1 d . . . . .
H272 H 0.6698 0.9384 0.7163 0.187 Uiso 1 1 calc R U . . .
C273 C 0.6645(8) 0.9777(3) 0.6825(3) 0.126(3) Uani 1 1 d . . . . .
H273 H 0.7349 0.9911 0.6899 0.151 Uiso 1 1 calc R U . . .
C274 C 0.6028(8) 0.9899(3) 0.6567(3) 0.125(3) Uani 1 1 d . . . . .
H274 H 0.6309 1.0113 0.6466 0.150 Uiso 1 1 calc R U . . .
C275 C 0.4954(8) 0.9701(3) 0.6452(2) 0.111(3) Uani 1 1 d . . . . .
H275 H 0.4521 0.9780 0.6274 0.133 Uiso 1 1 calc R U . . .
C276 C 0.3496(6) 0.9188(3) 0.6494(3) 0.149(4) Uani 1 1 d . . . . .
H27D H 0.3350 0.8980 0.6628 0.224 Uiso 1 1 calc R U . . .
H27E H 0.3057 0.9431 0.6578 0.224 Uiso 1 1 calc R U . . .
H27F H 0.3356 0.9013 0.6199 0.224 Uiso 1 1 calc R U . . .
C280 C 0.3480(13) 1.0476(5) 0.7671(4) 0.120(2) Uiso 0.5 1 d D U P . .
H28N H 0.4097 1.0624 0.7612 0.180 Uiso 0.5 1 calc R U P . .
H28L H 0.2926 1.0664 0.7693 0.180 Uiso 0.5 1 calc R U P . .
H28M H 0.3261 1.0169 0.7453 0.180 Uiso 0.5 1 calc R U P . .
C281 C 0.3721(13) 1.0430(5) 0.8064(5) 0.120(2) Uiso 0.5 1 d D U P . .
H28A H 0.4469 1.0417 0.8103 0.144 Uiso 0.5 1 calc R U P . .
H28B H 0.3590 1.0717 0.8285 0.144 Uiso 0.5 1 calc R U P . .
C282 C 0.3184(13) 1.0043(4) 0.8121(4) 0.120(2) Uiso 0.5 1 d D U P . .
H28C H 0.2442 1.0072 0.8119 0.144 Uiso 0.5 1 calc R U P . .
H28D H 0.3447 1.0059 0.8391 0.144 Uiso 0.5 1 calc R U P . .
C283 C 0.3301(12) 0.9592(4) 0.7811(5) 0.120(2) Uiso 0.5 1 d D U P . .
H28E H 0.4039 0.9555 0.7826 0.144 Uiso 0.5 1 calc R U P . .
H28F H 0.3082 0.9584 0.7541 0.144 Uiso 0.5 1 calc R U P . .
C284 C 0.2686(12) 0.9186(4) 0.7853(5) 0.120(2) Uiso 0.5 1 d D U P . .
H28G H 0.1943 0.9187 0.7784 0.144 Uiso 0.5 1 calc R U P . .
H28H H 0.2803 0.9224 0.8139 0.144 Uiso 0.5 1 calc R U P . .
C285 C 0.2988(12) 0.8720(4) 0.7575(5) 0.120(2) Uiso 0.5 1 d D U P . .
H28I H 0.2576 0.8469 0.7611 0.180 Uiso 0.5 1 calc R U P . .
H28J H 0.2860 0.8679 0.7292 0.180 Uiso 0.5 1 calc R U P . .
H28K H 0.3721 0.8716 0.7647 0.180 Uiso 0.5 1 calc R U P . .
C290 C 0.6362(13) 1.0904(6) 0.7984(5) 0.1181(19) Uiso 0.5 1 d . U P B 2
C291 C 0.6603(13) 1.0988(6) 0.8461(5) 0.1181(19) Uiso 0.5 1 d . U P B 2
H291 H 0.6863 1.1296 0.8644 0.142 Uiso 0.5 1 calc R U P B 2
C292 C 0.6486(13) 1.0687(6) 0.8625(5) 0.1181(19) Uiso 0.5 1 d . U P B 2
H292 H 0.6492 1.0801 0.8910 0.142 Uiso 0.5 1 calc R U P B 2
C293 C 0.6347(12) 1.0192(6) 0.8394(5) 0.1181(19) Uiso 0.5 1 d . U P B 2
H293 H 0.6356 0.9979 0.8518 0.142 Uiso 0.5 1 calc R U P B 2
C294 C 0.6197(12) 1.0050(6) 0.7964(5) 0.1181(19) Uiso 0.5 1 d . U P B 2
H294 H 0.6067 0.9734 0.7781 0.142 Uiso 0.5 1 calc R U P B 2
C295 C 0.6256(12) 1.0438(6) 0.7820(5) 0.1181(19) Uiso 0.5 1 d . U P B 2
H295 H 0.6205 1.0319 0.7533 0.142 Uiso 0.5 1 calc R U P B 2
C296 C 0.6551(12) 1.1184(5) 0.7775(5) 0.1181(19) Uiso 0.5 1 d . U P B 2
H29A H 0.6595 1.1508 0.7962 0.177 Uiso 0.5 1 calc R U P B 2
H29B H 0.7202 1.1131 0.7663 0.177 Uiso 0.5 1 calc R U P B 2
H29C H 0.5989 1.1107 0.7554 0.177 Uiso 0.5 1 calc R U P B 2
N1 N 0.50964(19) 0.74477(8) 0.97774(7) 0.0213(5) Uani 1 1 d . . . . .
N2 N 0.81307(18) 0.76359(8) 0.88714(7) 0.0196(5) Uani 1 1 d . . . . .
N3 N 1.05373(18) 0.87834(9) 1.01147(7) 0.0224(5) Uani 1 1 d . . . . .
N4 N 0.68723(19) 0.92743(8) 1.05760(8) 0.0257(5) Uani 1 1 d . . . . .
N5 N 0.50907(18) 0.74332(8) 0.47165(7) 0.0194(5) Uani 1 1 d . . . . .
N6 N 0.82398(18) 0.76161(8) 0.38589(7) 0.0184(5) Uani 1 1 d . . . . .
N7 N 1.05263(18) 0.87744(8) 0.51157(7) 0.0212(5) Uani 1 1 d . . . . .
N8 N 0.67970(19) 0.92640(8) 0.54989(7) 0.0225(5) Uani 1 1 d . . . . .
N9 N 1.05132(19) 0.64453(9) 0.17865(8) 0.0254(5) Uani 1 1 d . . . . .
N10 N 0.67418(19) 0.54995(8) 0.16583(8) 0.0227(5) Uani 1 1 d . . . . .
N11 N 0.51668(19) 0.71247(8) 0.21618(7) 0.0213(5) Uani 1 1 d . . . . .
N12 N 0.82280(19) 0.73342(9) 0.12780(8) 0.0235(5) Uani 1 1 d . . . . .
N13 N 0.4996(2) 0.26878(10) 0.27764(8) 0.0291(6) Uani 1 1 d . . . . .
N14 N 0.19807(19) 0.27897(9) 0.37604(8) 0.0249(5) Uani 1 1 d . . . . .
N15 N 0.4214(2) 0.44758(9) 0.32831(8) 0.0265(5) Uani 1 1 d . . . . .
N16 N 0.0233(2) 0.38775(9) 0.33075(8) 0.0282(6) Uani 1 1 d . . . . .
O1 O 0.65056(15) 0.73785(6) 0.92276(6) 0.0185(4) Uani 1 1 d . . . . .
O2 O 0.99445(16) 0.80443(8) 0.94215(6) 0.0276(5) Uani 1 1 d . . . . .
O3 O 0.87810(15) 0.92231(7) 1.03163(6) 0.0217(4) Uani 1 1 d . . . . .
O4 O 0.55244(15) 0.84102(7) 1.02725(6) 0.0233(4) Uani 1 1 d . . . . .
O5 O 0.65526(15) 0.73476(6) 0.41809(6) 0.0186(4) Uani 1 1 d . . . . .
O6 O 0.99770(15) 0.80101(8) 0.44381(6) 0.0248(4) Uani 1 1 d . . . . .
O7 O 0.87498(15) 0.92140(7) 0.52756(6) 0.0204(4) Uani 1 1 d . . . . .
O8 O 0.54874(15) 0.83992(6) 0.52002(6) 0.0201(4) Uani 1 1 d . . . . .
O9 O 0.87103(16) 0.57800(7) 0.15507(6) 0.0238(4) Uani 1 1 d . . . . .
O10 O 0.54278(17) 0.61917(7) 0.19629(6) 0.0267(5) Uani 1 1 d . . . . .
O11 O 0.65996(15) 0.73948(6) 0.17407(6) 0.0186(4) Uani 1 1 d . . . . .
O12 O 0.99527(16) 0.71517(8) 0.16464(6) 0.0267(5) Uani 1 1 d . . . . .
O13 O 0.35200(15) 0.25720(7) 0.32523(6) 0.0224(4) Uani 1 1 d . . . . .
O14 O 0.04055(16) 0.31214(9) 0.34393(7) 0.0330(5) Uani 1 1 d . . . . .
O15 O 0.22473(16) 0.43588(7) 0.34595(6) 0.0251(4) Uani 1 1 d . . . . .
O16 O 0.51455(17) 0.36526(8) 0.29919(7) 0.0300(5) Uani 1 1 d . . . . .
Al1 Al 0.61170(7) 0.71020(3) 0.95985(3) 0.02270(19) Uani 1 1 d . . . . .
Al2 Al 0.74612(7) 0.70801(3) 0.89058(3) 0.02088(18) Uani 1 1 d . . . . .
Al3 Al 0.91883(7) 0.87027(3) 0.98513(3) 0.02156(18) Uani 1 1 d . . . . .
Al4 Al 0.77856(7) 0.95840(3) 1.03234(3) 0.0288(2) Uani 1 1 d . . . . .
Al5 Al 0.61096(7) 0.70790(3) 0.45526(3) 0.02035(18) Uani 1 1 d . . . . .
Al6 Al 0.75794(7) 0.70607(3) 0.38966(3) 0.01991(18) Uani 1 1 d . . . . .
Al7 Al 0.91966(7) 0.86813(3) 0.48299(3) 0.02021(18) Uani 1 1 d . . . . .
Al8 Al 0.77291(7) 0.95488(3) 0.52364(3) 0.02267(19) Uani 1 1 d . . . . .
Al9 Al 0.91796(7) 0.63896(3) 0.15192(3) 0.0245(2) Uani 1 1 d . . . . .
Al10 Al 0.76566(8) 0.53324(3) 0.12319(3) 0.0254(2) Uani 1 1 d . . . . .
Al11 Al 0.62117(7) 0.76015(3) 0.22887(3) 0.02131(18) Uani 1 1 d . . . . .
Al12 Al 0.76421(7) 0.78051(3) 0.16996(3) 0.02303(19) Uani 1 1 d . . . . .
Al13 Al 0.23846(7) 0.22469(3) 0.33416(3) 0.02393(19) Uani 1 1 d . . . . .
Al14 Al 0.38043(7) 0.22999(3) 0.26892(3) 0.0269(2) Uani 1 1 d . . . . .
Al15 Al 0.34238(8) 0.47543(3) 0.37371(3) 0.0275(2) Uani 1 1 d . . . . .
Al16 Al 0.15371(7) 0.38106(4) 0.35210(3) 0.0278(2) Uani 1 1 d . . . . .

loop_
_atom_site_aniso_label
_atom_site_aniso_U_11
_atom_site_aniso_U_22
_atom_site_aniso_U_33
_atom_site_aniso_U_23
_atom_site_aniso_U_13
_atom_site_aniso_U_12
C1 0.0168(14) 0.0230(14) 0.0262(14) 0.0125(12) 0.0031(12) 0.0028(11)
C2 0.0263(17) 0.0340(17) 0.0265(16) 0.0113(13) 0.0056(13) -0.0058(14)
C3 0.0142(14) 0.0204(13) 0.0255(14) 0.0104(11) 0.0002(11) -0.0002(11)
C4 0.0165(14) 0.0165(13) 0.0222(13) 0.0100(11) 0.0009(11) 0.0032(11)
C5 0.0158(14) 0.0248(14) 0.0241(14) 0.0136(12) 0.0016(11) 0.0029(11)
C6 0.0181(15) 0.0259(15) 0.0339(16) 0.0188(13) 0.0006(13) -0.0010(12)
C7 0.0170(15) 0.0230(14) 0.0399(17) 0.0183(13) -0.0012(13) 0.0026(12)
C8 0.0162(14) 0.0231(14) 0.0366(17) 0.0148(13) 0.0032(13) 0.0041(12)
C9 0.0204(16) 0.0356(18) 0.060(2) 0.0328(17) -0.0007(16) 0.0039(14)
C10 0.034(2) 0.0327(19) 0.089(3) 0.034(2) 0.010(2) 0.0154(16)
C11 0.031(2) 0.055(2) 0.084(3) 0.045(2) -0.011(2) 0.0067(18)
C12 0.038(2) 0.056(2) 0.089(3) 0.060(3) 0.009(2) 0.0139(19)
C13 0.0168(14) 0.0277(15) 0.0229(14) 0.0144(12) 0.0008(12) 0.0010(12)
C14 0.0182(15) 0.0309(15) 0.0208(14) 0.0120(12) 0.0058(12) 0.0075(12)
C15 0.0230(16) 0.0414(18) 0.0195(14) 0.0125(13) 0.0028(12) 0.0060(14)
C16 0.0320(19) 0.050(2) 0.0193(15) 0.0113(14) 0.0111(14) 0.0080(16)
C17 0.0244(17) 0.054(2) 0.0268(16) 0.0133(15) 0.0111(14) 0.0038(16)
C18 0.0203(16) 0.047(2) 0.0269(16) 0.0081(15) 0.0039(13) 0.0032(15)
C19 0.0197(15) 0.0352(17) 0.0179(13) 0.0083(12) 0.0041(12) 0.0063(13)
C20 0.0142(14) 0.0401(17) 0.0197(14) 0.0131(13) 0.0028(11) 0.0064(13)
C21 0.0213(16) 0.0393(18) 0.0290(16) 0.0079(14) 0.0074(13) 0.0097(14)
C22 0.0230(17) 0.0425(19) 0.0416(19) 0.0227(16) 0.0113(15) 0.0114(15)
C23 0.0147(15) 0.050(2) 0.0366(18) 0.0290(16) 0.0032(13) 0.0005(14)
C24 0.0148(14) 0.0412(18) 0.0259(15) 0.0200(14) 0.0007(12) -0.0047(13)
C25 0.0120(13) 0.0368(16) 0.0229(14) 0.0169(13) 0.0077(11) 0.0028(12)
C26 0.0173(15) 0.0288(15) 0.0246(14) 0.0128(12) 0.0035(12) -0.0013(12)
C27 0.0249(17) 0.0349(17) 0.0369(18) 0.0184(15) 0.0071(14) -0.0057(14)
C28 0.0185(15) 0.0214(14) 0.0233(14) 0.0081(11) 0.0046(12) -0.0010(11)
C29 0.0182(14) 0.0208(14) 0.0195(13) 0.0063(11) 0.0008(11) -0.0026(11)
C30 0.0200(15) 0.0182(13) 0.0288(15) 0.0074(12) 0.0088(12) 0.0001(11)
C31 0.0272(17) 0.0246(15) 0.0220(14) 0.0073(12) 0.0092(13) -0.0016(13)
C32 0.0307(17) 0.0246(15) 0.0230(15) 0.0087(12) 0.0040(13) -0.0027(13)
C33 0.0218(16) 0.0247(15) 0.0241(14) 0.0084(12) -0.0015(12) -0.0037(12)
C34 0.040(2) 0.0395(19) 0.0235(16) 0.0153(14) 0.0014(15) -0.0068(16)
C35 0.055(3) 0.058(2) 0.0250(17) 0.0208(17) 0.0089(17) 0.000(2)
C36 0.056(3) 0.058(2) 0.0232(17) 0.0158(17) -0.0094(17) -0.019(2)
C37 0.050(2) 0.058(2) 0.049(2) 0.037(2) 0.0059(19) 0.004(2)
C38 0.0208(15) 0.0192(14) 0.0292(15) 0.0048(12) 0.0076(13) 0.0015(12)
C39 0.0176(15) 0.0240(15) 0.0460(19) 0.0157(14) 0.0117(14) 0.0057(12)
C40 0.0290(19) 0.0245(17) 0.080(3) 0.0232(18) 0.0162(19) 0.0083(14)
C41 0.032(2) 0.0330(19) 0.083(3) 0.032(2) 0.021(2) 0.0167(16)
C42 0.0201(17) 0.050(2) 0.064(2) 0.036(2) 0.0161(17) 0.0141(16)
C43 0.0192(16) 0.0347(17) 0.0444(19) 0.0200(15) 0.0090(14) 0.0017(13)
C44 0.0186(15) 0.0213(14) 0.0333(16) 0.0122(12) 0.0082(13) 0.0043(12)
C45 0.0123(13) 0.0232(14) 0.0277(15) 0.0130(12) 0.0033(11) 0.0013(11)
C46 0.0215(16) 0.0294(16) 0.0275(15) 0.0090(13) 0.0011(13) 0.0026(13)
C47 0.0265(17) 0.050(2) 0.0248(15) 0.0206(15) 0.0065(13) 0.0099(15)
C48 0.0316(18) 0.0435(19) 0.0360(18) 0.0280(16) 0.0089(15) 0.0054(15)
C49 0.0289(17) 0.0252(15) 0.0357(17) 0.0170(13) 0.0077(14) 0.0039(13)
C50 0.0164(14) 0.0235(14) 0.0252(14) 0.0140(12) 0.0036(12) 0.0027(11)
C51 0.0338(19) 0.046(2) 0.0372(18) 0.0269(16) 0.0090(15) 0.0165(16)
C52 0.048(2) 0.0240(16) 0.047(2) 0.0153(15) 0.0152(18) 0.0078(15)
C53 0.0280(17) 0.0302(16) 0.0275(16) 0.0107(13) -0.0008(13) 0.0035(14)
C54 0.0283(17) 0.0299(16) 0.0281(16) 0.0124(13) 0.0028(13) 0.0118(13)
C55 0.0312(18) 0.045(2) 0.0291(17) 0.0206(15) 0.0009(14) 0.0001(15)
C56 0.0208(15) 0.0262(15) 0.0244(15) 0.0065(12) 0.0061(12) 0.0004(12)
C57 0.0271(19) 0.066(3) 0.069(3) 0.051(2) 0.0027(18) 0.0078(18)
C58 0.034(2) 0.0252(18) 0.090(3) 0.019(2) 0.012(2) -0.0010(16)
C61 0.0158(14) 0.0300(15) 0.0209(13) 0.0138(12) 0.0031(11) 0.0038(12)
C62 0.0233(16) 0.0421(18) 0.0242(15) 0.0167(14) 0.0002(13) -0.0088(14)
C63 0.0135(13) 0.0220(13) 0.0173(13) 0.0072(11) 0.0000(11) 0.0005(11)
C64 0.0164(13) 0.0167(12) 0.0159(12) 0.0086(10) 0.0007(10) 0.0051(10)
C65 0.0158(14) 0.0202(13) 0.0166(12) 0.0079(10) 0.0018(11) 0.0029(11)
C66 0.0171(14) 0.0217(14) 0.0203(13) 0.0110(11) 0.0005(11) -0.0005(11)
C67 0.0175(14) 0.0179(13) 0.0230(14) 0.0079(11) -0.0003(11) 0.0028(11)
C68 0.0164(14) 0.0211(14) 0.0238(14) 0.0089(11) 0.0028(11) 0.0049(11)
C69 0.0196(15) 0.0229(14) 0.0327(16) 0.0136(13) -0.0003(13) 0.0066(12)
C70 0.037(2) 0.0328(18) 0.059(2) 0.0266(17) 0.0172(18) 0.0185(16)
C71 0.041(2) 0.0322(19) 0.063(3) 0.0212(18) -0.0244(19) 0.0029(16)
C72 0.0300(18) 0.0364(18) 0.045(2) 0.0262(16) 0.0032(16) 0.0086(15)
C73 0.0160(14) 0.0225(13) 0.0160(12) 0.0090(11) 0.0014(11) 0.0024(11)
C74 0.0166(14) 0.0299(15) 0.0205(13) 0.0125(12) 0.0064(11) 0.0086(12)
C75 0.0239(16) 0.0439(19) 0.0211(14) 0.0151(14) 0.0068(13) 0.0101(14)
C76 0.0306(18) 0.058(2) 0.0240(16) 0.0211(16) 0.0128(14) 0.0140(16)
C77 0.0230(17) 0.061(2) 0.0373(19) 0.0254(17) 0.0185(15) 0.0120(16)
C78 0.0184(16) 0.051(2) 0.0293(17) 0.0158(15) 0.0048(13) 0.0045(15)
C79 0.0199(15) 0.0330(16) 0.0201(14) 0.0112(12) 0.0079(12) 0.0085(13)
C80 0.0104(13) 0.0405(17) 0.0222(14) 0.0157(13) 0.0025(11) 0.0055(12)
C81 0.0191(16) 0.0375(18) 0.0304(16) 0.0126(14) 0.0053(13) 0.0067(13)
C82 0.0191(16) 0.0401(18) 0.0409(19) 0.0240(16) 0.0075(14) 0.0089(14)
C83 0.0175(15) 0.0456(19) 0.0392(18) 0.0311(16) -0.0016(14) -0.0012(14)
C84 0.0179(15) 0.0369(17) 0.0273(15) 0.0185(14) -0.0006(12) -0.0030(13)
C85 0.0115(13) 0.0326(15) 0.0232(14) 0.0159(12) 0.0032(11) -0.0010(12)
C86 0.0172(14) 0.0292(15) 0.0222(14) 0.0124(12) -0.0013(12) -0.0034(12)
C87 0.0245(17) 0.0293(16) 0.0331(17) 0.0160(14) 0.0024(14) -0.0045(13)
C88 0.0207(15) 0.0232(14) 0.0227(14) 0.0100(12) 0.0008(12) -0.0055(12)
C89 0.0255(16) 0.0199(13) 0.0183(13) 0.0083(11) 0.0002(12) -0.0028(12)
C90 0.0249(16) 0.0204(14) 0.0203(14) 0.0056(11) 0.0016(12) -0.0035(12)
C91 0.0286(17) 0.0273(15) 0.0216(14) 0.0096(12) 0.0069(13) -0.0041(13)
C92 0.0311(18) 0.0278(15) 0.0212(14) 0.0111(12) 0.0015(13) -0.0051(13)
C93 0.0251(16) 0.0244(15) 0.0217(14) 0.0087(12) -0.0027(12) -0.0055(12)
C94 0.0352(19) 0.0442(19) 0.0242(16) 0.0182(15) -0.0008(14) -0.0087(16)
C95 0.046(2) 0.057(2) 0.0212(16) 0.0200(16) 0.0005(15) -0.0075(18)
C96 0.055(3) 0.061(3) 0.0230(17) 0.0166(17) -0.0119(17) -0.023(2)
C97 0.048(2) 0.057(2) 0.043(2) 0.0353(19) -0.0001(18) -0.0001(19)
C98 0.0255(16) 0.0216(14) 0.0220(14) 0.0057(11) 0.0074(12) -0.0007(12)
C99 0.0213(15) 0.0218(14) 0.0335(16) 0.0133(13) 0.0107(13) 0.0041(12)
C100 0.0321(19) 0.0250(16) 0.059(2) 0.0210(16) 0.0153(17) 0.0075(14)
C101 0.036(2) 0.0369(19) 0.072(3) 0.0335(19) 0.025(2) 0.0225(17)
C102 0.0229(17) 0.045(2) 0.054(2) 0.0319(18) 0.0177(16) 0.0150(15)
C103 0.0173(15) 0.0316(16) 0.0376(17) 0.0193(14) 0.0098(13) 0.0046(13)
C104 0.0194(15) 0.0232(14) 0.0245(14) 0.0119(12) 0.0078(12) 0.0064(12)
C105 0.0135(13) 0.0235(14) 0.0240(14) 0.0145(12) 0.0040(11) 0.0028(11)
C106 0.0188(15) 0.0270(15) 0.0225(14) 0.0103(12) 0.0048(12) 0.0061(12)
C107 0.0221(16) 0.0432(18) 0.0213(14) 0.0191(13) 0.0072(12) 0.0110(14)
C108 0.0303(17) 0.0384(18) 0.0311(16) 0.0251(14) 0.0106(14) 0.0112(14)
C109 0.0262(16) 0.0255(15) 0.0298(15) 0.0182(13) 0.0082(13) 0.0057(12)
C110 0.0172(14) 0.0225(14) 0.0226(14) 0.0131(11) 0.0050(11) 0.0040(11)
C111 0.0326(18) 0.0381(18) 0.0256(15) 0.0190(14) 0.0063(14) 0.0136(15)
C112 0.037(2) 0.0229(15) 0.0388(18) 0.0102(14) 0.0089(16) 0.0047(14)
C113 0.0341(19) 0.0327(17) 0.0254(16) 0.0093(13) 0.0019(14) 0.0080(14)
C114 0.0252(16) 0.0319(16) 0.0287(16) 0.0144(13) 0.0047(13) 0.0107(13)
C115 0.0228(16) 0.0279(15) 0.0249(15) 0.0081(12) 0.0068(13) 0.0018(13)
C116 0.0322(18) 0.0370(18) 0.0249(15) 0.0162(14) 0.0032(14) 0.0061(14)
C117 0.0288(18) 0.0353(18) 0.0364(18) 0.0201(15) -0.0007(14) 0.0066(14)
C118 0.045(2) 0.0273(17) 0.048(2) 0.0076(16) 0.0165(18) -0.0021(16)
C121 0.0208(16) 0.0330(17) 0.0329(16) 0.0173(14) 0.0036(13) 0.0070(13)
C122 0.0350(19) 0.0405(19) 0.042(2) 0.0208(16) 0.0186(16) 0.0185(16)
C123 0.0226(15) 0.0249(15) 0.0291(15) 0.0138(12) 0.0044(13) 0.0085(12)
C124 0.0255(16) 0.0209(14) 0.0217(14) 0.0092(11) 0.0019(12) 0.0068(12)
C125 0.0236(16) 0.0210(14) 0.0260(15) 0.0108(12) 0.0025(12) 0.0064(12)
C126 0.0306(17) 0.0233(14) 0.0237(14) 0.0126(12) 0.0100(13) 0.0083(13)
C127 0.0291(17) 0.0207(14) 0.0264(15) 0.0097(12) 0.0024(13) 0.0095(12)
C128 0.0266(17) 0.0261(15) 0.0288(16) 0.0130(13) 0.0007(13) 0.0099(13)
C129 0.0356(19) 0.0294(16) 0.0264(16) 0.0130(13) 0.0043(14) 0.0125(14)
C130 0.052(2) 0.0380(19) 0.0300(18) 0.0100(15) 0.0038(17) 0.0119(17)
C131 0.050(2) 0.048(2) 0.0287(17) 0.0241(16) 0.0027(16) 0.0118(18)
C132 0.056(2) 0.047(2) 0.0302(18) 0.0185(16) 0.0001(17) 0.0269(19)
C133 0.0281(17) 0.0196(14) 0.0272(15) 0.0113(12) 0.0056(13) 0.0033(12)
C134 0.0209(15) 0.0244(15) 0.0312(16) 0.0142(13) 0.0047(13) 0.0022(12)
C135 0.0314(18) 0.0216(15) 0.0368(18) 0.0089(13) 0.0045(15) 0.0041(13)
C136 0.0313(19) 0.0254(16) 0.0398(19) 0.0133(14) 0.0005(15) -0.0031(14)
C137 0.0241(17) 0.0323(17) 0.0361(18) 0.0156(14) -0.0006(14) -0.0021(14)
C138 0.0248(16) 0.0273(16) 0.0341(17) 0.0154(13) 0.0060(14) 0.0041(13)
C139 0.0235(16) 0.0224(14) 0.0247(14) 0.0096(12) 0.0019(12) -0.0003(12)
C140 0.0221(15) 0.0266(15) 0.0202(14) 0.0107(12) 0.0016(12) 0.0015(12)
C141 0.0347(19) 0.0319(17) 0.0328(17) 0.0208(14) 0.0027(15) 0.0004(14)
C142 0.0333(19) 0.052(2) 0.0305(17) 0.0287(16) 0.0053(15) 0.0017(16)
C143 0.0313(18) 0.053(2) 0.0212(15) 0.0181(15) 0.0088(14) 0.0074(16)
C144 0.0249(16) 0.0348(17) 0.0223(14) 0.0123(13) 0.0042(13) 0.0088(13)
C145 0.0172(14) 0.0292(15) 0.0188(13) 0.0138(12) 0.0042(11) 0.0054(12)
C146 0.0181(15) 0.0360(16) 0.0210(14) 0.0171(13) -0.0004(12) -0.0035(13)
C147 0.0258(18) 0.071(3) 0.0282(17) 0.0286(17) 0.0105(14) 0.0195(17)
C148 0.0183(14) 0.0241(14) 0.0211(13) 0.0138(11) 0.0002(11) 0.0007(11)
C149 0.0202(14) 0.0180(13) 0.0193(13) 0.0103(11) 0.0002(11) 0.0044(11)
C150 0.0236(15) 0.0227(14) 0.0217(14) 0.0125(12) 0.0009(12) 0.0036(12)
C151 0.0342(18) 0.0235(15) 0.0222(14) 0.0122(12) 0.0053(13) 0.0019(13)
C152 0.0351(18) 0.0230(15) 0.0224(14) 0.0119(12) -0.0009(13) -0.0029(13)
C153 0.0217(16) 0.0273(15) 0.0281(15) 0.0164(13) -0.0014(13) -0.0052(12)
C154 0.051(2) 0.0303(17) 0.0238(16) 0.0105(14) -0.0015(15) -0.0093(16)
C155 0.098(4) 0.052(2) 0.0219(18) 0.0009(17) 0.012(2) -0.035(2)
C156 0.071(3) 0.039(2) 0.050(2) 0.0206(19) -0.033(2) -0.021(2)
C157 0.057(3) 0.0283(17) 0.0337(18) 0.0120(15) -0.0023(17) -0.0099(16)
C158 0.0254(16) 0.0314(16) 0.0267(15) 0.0195(13) 0.0076(13) 0.0099(13)
C159 0.0167(15) 0.0436(18) 0.0288(16) 0.0229(14) 0.0028(13) 0.0003(13)
C160 0.0239(18) 0.072(3) 0.042(2) 0.042(2) 0.0026(15) 0.0010(17)
C161 0.028(2) 0.095(3) 0.046(2) 0.053(2) 0.0027(17) -0.005(2)
C162 0.0218(18) 0.105(4) 0.051(2) 0.053(3) 0.0077(17) -0.001(2)
C163 0.0188(17) 0.071(3) 0.0398(19) 0.0343(19) 0.0043(15) 0.0055(17)
C164 0.0231(16) 0.0434(18) 0.0284(16) 0.0241(14) 0.0049(13) 0.0032(14)
C165 0.0154(14) 0.0388(17) 0.0241(14) 0.0187(13) 0.0052(12) 0.0061(13)
C166 0.0212(16) 0.0373(18) 0.0342(17) 0.0205(15) 0.0025(13) 0.0032(14)
C167 0.0222(16) 0.0399(18) 0.0263(16) 0.0125(14) 0.0039(13) 0.0004(14)
C168 0.0210(16) 0.0460(19) 0.0232(15) 0.0164(14) 0.0057(13) 0.0068(14)
C169 0.0189(15) 0.0421(18) 0.0247(15) 0.0206(14) 0.0056(12) 0.0076(13)
C170 0.0183(15) 0.0348(16) 0.0222(14) 0.0149(13) 0.0071(12) 0.0056(13)
C171 0.0305(18) 0.0313(16) 0.0376(18) 0.0228(14) 0.0098(15) 0.0097(14)
C172 0.048(2) 0.0386(19) 0.0293(17) 0.0177(15) 0.0057(16) 0.0029(17)
C173 0.044(2) 0.046(2) 0.0332(19) 0.0190(16) -0.0110(17) -0.0114(17)
C174 0.049(2) 0.0326(19) 0.047(2) 0.0130(16) 0.0095(18) 0.0135(17)
C175 0.0258(17) 0.0403(18) 0.0225(15) 0.0132(14) -0.0014(13) -0.0043(14)
C176 0.045(2) 0.0284(18) 0.051(2) 0.0155(16) 0.0109(18) 0.0100(16)
C177 0.0243(17) 0.0346(17) 0.0338(17) 0.0175(14) -0.0039(14) -0.0058(14)
C178 0.0313(19) 0.0382(19) 0.050(2) 0.0285(17) -0.0038(16) -0.0012(15)
C181 0.0209(16) 0.0491(19) 0.0276(16) 0.0275(15) -0.0019(13) -0.0049(14)
C182 0.0267(18) 0.068(3) 0.0359(19) 0.0329(18) 0.0088(15) 0.0130(17)
C183 0.0215(15) 0.0351(16) 0.0261(15) 0.0226(13) -0.0046(12) -0.0038(13)
C184 0.0204(15) 0.0286(15) 0.0258(15) 0.0195(13) -0.0047(12) -0.0010(12)
C185 0.0199(15) 0.0308(16) 0.0281(15) 0.0196(13) -0.0015(12) 0.0009(12)
C186 0.0306(18) 0.0294(16) 0.0283(16) 0.0171(13) -0.0045(14) 0.0009(13)
C187 0.0251(17) 0.0315(16) 0.0319(17) 0.0173(14) -0.0092(14) -0.0071(13)
C188 0.0233(16) 0.0394(18) 0.0342(17) 0.0255(15) -0.0039(14) -0.0045(14)
C189 0.032(2) 0.0371(19) 0.0397(19) 0.0149(16) -0.0121(16) -0.0081(15)
C190 0.040(2) 0.053(2) 0.046(2) 0.0210(19) -0.0221(18) -0.0063(19)
C191 0.053(3) 0.065(3) 0.040(2) -0.005(2) -0.008(2) -0.008(2)
C192 0.052(3) 0.045(2) 0.074(3) 0.031(2) -0.034(2) -0.022(2)
C193 0.0269(16) 0.0317(16) 0.0235(14) 0.0192(13) 0.0024(13) 0.0041(13)
C194 0.0177(15) 0.0406(18) 0.0252(15) 0.0196(14) -0.0002(12) -0.0020(13)
C195 0.0261(17) 0.059(2) 0.0315(17) 0.0313(17) 0.0030(14) 0.0030(16)
C196 0.034(2) 0.072(3) 0.040(2) 0.041(2) 0.0100(16) 0.0057(19)
C197 0.0263(19) 0.075(3) 0.046(2) 0.039(2) 0.0128(17) 0.0062(18)
C198 0.0245(18) 0.062(2) 0.043(2) 0.0343(19) 0.0055(16) 0.0067(17)
C199 0.0222(16) 0.0459(19) 0.0333(17) 0.0295(15) 0.0018(14) -0.0009(14)
C200 0.0160(15) 0.0491(19) 0.0317(16) 0.0286(15) 0.0026(13) 0.0026(14)
C201 0.0251(17) 0.047(2) 0.0414(19) 0.0292(17) 0.0044(15) 0.0008(15)
C202 0.0184(16) 0.047(2) 0.0339(17) 0.0189(16) 0.0017(14) -0.0022(14)
C203 0.0208(16) 0.0463(19) 0.0258(15) 0.0163(14) 0.0051(13) 0.0086(14)
C204 0.0236(16) 0.0407(18) 0.0255(15) 0.0182(14) 0.0067(13) 0.0116(14)
C205 0.0173(15) 0.0403(17) 0.0263(15) 0.0209(14) 0.0059(12) 0.0059(13)
C206 0.0225(16) 0.0391(17) 0.0266(15) 0.0201(14) 0.0031(13) 0.0076(13)
C207 0.0349(19) 0.0427(19) 0.0305(17) 0.0179(15) 0.0084(15) 0.0132(16)
C208 0.0228(15) 0.0254(15) 0.0229(14) 0.0115(12) 0.0056(12) 0.0050(12)
C209 0.0238(16) 0.0231(14) 0.0243(14) 0.0134(12) 0.0012(12) 0.0044(12)
C210 0.0246(16) 0.0203(14) 0.0241(14) 0.0115(12) 0.0033(12) 0.0015(12)
C211 0.0268(16) 0.0219(14) 0.0212(14) 0.0109(11) 0.0028(12) 0.0021(12)
C212 0.0276(16) 0.0193(14) 0.0217(14) 0.0091(11) 0.0027(12) 0.0046(12)
C213 0.0245(16) 0.0248(15) 0.0262(15) 0.0137(12) 0.0038(13) 0.0069(12)
C214 0.0325(18) 0.0311(16) 0.0230(15) 0.0139(13) 0.0035(13) 0.0100(14)
C215 0.043(2) 0.0419(19) 0.0230(15) 0.0192(14) 0.0040(15) 0.0085(16)
C216 0.058(2) 0.046(2) 0.0332(18) 0.0244(16) 0.0107(17) 0.0275(19)
C217 0.042(2) 0.053(2) 0.0265(17) 0.0148(16) -0.0018(16) 0.0009(18)
C218 0.0231(16) 0.0272(15) 0.0263(15) 0.0160(12) 0.0005(12) -0.0019(12)
C219 0.0188(16) 0.049(2) 0.0280(16) 0.0192(15) 0.0010(13) -0.0031(14)
C220 0.035(2) 0.046(2) 0.0364(19) 0.0114(16) 0.0003(16) -0.0095(17)
C221 0.029(2) 0.077(3) 0.039(2) 0.013(2) -0.0011(18) -0.018(2)
C222 0.0197(18) 0.098(4) 0.037(2) 0.027(2) -0.0010(16) -0.009(2)
C223 0.0189(17) 0.071(3) 0.0346(19) 0.0243(18) 0.0021(15) 0.0048(17)
C224 0.0211(16) 0.047(2) 0.0264(16) 0.0210(15) 0.0010(13) 0.0008(14)
C225 0.0167(15) 0.0433(18) 0.0286(16) 0.0216(14) 0.0039(13) 0.0019(13)
C226 0.0214(16) 0.0421(18) 0.0323(17) 0.0262(15) -0.0008(13) -0.0003(14)
C227 0.0245(17) 0.056(2) 0.0255(16) 0.0266(16) 0.0011(13) -0.0014(15)
C228 0.0275(18) 0.057(2) 0.0216(15) 0.0193(15) 0.0009(14) -0.0030(16)
C229 0.0264(17) 0.0434(19) 0.0265(16) 0.0176(15) -0.0037(14) -0.0046(15)
C230 0.0187(15) 0.0405(18) 0.0259(15) 0.0215(14) -0.0027(12) -0.0044(13)
C231 0.0286(18) 0.0395(18) 0.0392(18) 0.0278(16) -0.0006(15) -0.0027(14)
C232 0.0262(18) 0.0443(19) 0.0371(18) 0.0263(16) -0.0074(15) -0.0084(15)
C233 0.046(2) 0.037(2) 0.048(2) 0.0182(17) 0.0075(18) 0.0054(17)
C234 0.0299(18) 0.047(2) 0.0279(16) 0.0202(15) -0.0037(14) -0.0058(15)
C235 0.040(2) 0.049(2) 0.0339(19) 0.0192(17) -0.0040(16) 0.0052(17)
C236 0.045(2) 0.035(2) 0.054(2) 0.0141(18) -0.0022(19) 0.0057(17)
C237 0.037(2) 0.052(2) 0.0331(18) 0.0274(17) 0.0018(15) 0.0031(17)
C238 0.0301(18) 0.0352(17) 0.0366(18) 0.0237(15) 0.0032(14) 0.0034(14)
C240 0.255(14) 0.360(18) 0.098(7) 0.008(9) 0.022(8) 0.240(14)
C241 0.138(7) 0.124(6) 0.051(3) 0.026(4) 0.003(4) 0.046(5)
C242 0.118(6) 0.095(5) 0.062(4) 0.013(3) 0.022(4) -0.030(4)
C243 0.089(4) 0.089(4) 0.104(5) 0.058(4) 0.024(4) 0.004(4)
C244 0.095(5) 0.074(4) 0.073(4) 0.032(3) 0.009(3) -0.020(3)
C245 0.268(18) 0.33(2) 0.177(13) 0.059(13) -0.028(12) -0.123(15)
C251 0.298(13) 0.058(4) 0.100(6) 0.034(4) -0.127(8) -0.005(6)
C252 0.38(2) 0.201(11) 0.078(6) 0.090(7) -0.093(9) -0.220(13)
C253 0.222(10) 0.117(6) 0.061(4) 0.050(4) 0.000(5) -0.088(6)
C254 0.182(10) 0.299(14) 0.052(4) 0.031(6) 0.012(5) -0.178(10)
C260 0.038(2) 0.051(2) 0.083(3) 0.048(2) 0.006(2) -0.0019(19)
C261 0.047(3) 0.060(3) 0.086(4) 0.050(3) 0.002(2) -0.009(2)
C262 0.049(3) 0.060(3) 0.105(4) 0.054(3) 0.018(3) -0.005(2)
C263 0.039(3) 0.065(3) 0.128(5) 0.075(4) -0.003(3) -0.007(2)
C264 0.049(3) 0.076(3) 0.101(4) 0.069(3) -0.018(3) -0.016(3)
C265 0.061(3) 0.054(3) 0.079(3) 0.044(3) 0.004(3) -0.010(2)
C266 0.046(3) 0.069(3) 0.136(5) 0.062(4) 0.013(3) 0.005(2)
C270 0.103(6) 0.098(5) 0.094(5) -0.005(4) 0.002(4) 0.046(5)
C271 0.137(8) 0.110(6) 0.125(7) 0.038(5) -0.014(6) 0.051(6)
C272 0.098(7) 0.126(8) 0.249(13) 0.088(8) -0.007(8) 0.013(6)
C273 0.121(7) 0.106(6) 0.140(7) 0.042(6) -0.011(6) 0.026(5)
C274 0.125(7) 0.139(7) 0.110(6) 0.037(5) 0.024(5) 0.067(6)
C275 0.158(9) 0.108(6) 0.085(5) 0.041(4) 0.053(5) 0.060(6)
C276 0.067(5) 0.164(8) 0.151(8) -0.006(6) 0.001(5) 0.037(5)
N1 0.0228(13) 0.0217(12) 0.0233(12) 0.0121(10) 0.0060(10) 0.0055(10)
N2 0.0141(12) 0.0252(12) 0.0210(12) 0.0108(10) 0.0023(10) 0.0041(10)
N3 0.0162(12) 0.0318(13) 0.0200(12) 0.0112(10) 0.0039(10) 0.0034(10)
N4 0.0183(13) 0.0175(12) 0.0388(15) 0.0083(11) 0.0073(11) 0.0019(10)
N5 0.0193(12) 0.0233(12) 0.0187(11) 0.0109(10) 0.0043(10) 0.0052(10)
N6 0.0152(12) 0.0255(12) 0.0167(11) 0.0097(9) 0.0043(9) 0.0056(10)
N7 0.0155(12) 0.0287(13) 0.0192(11) 0.0111(10) -0.0004(10) -0.0008(10)
N8 0.0205(13) 0.0181(12) 0.0269(13) 0.0071(10) 0.0038(10) 0.0021(10)
N9 0.0202(13) 0.0332(14) 0.0288(13) 0.0179(11) 0.0052(11) 0.0063(11)
N10 0.0229(13) 0.0192(12) 0.0285(13) 0.0124(10) 0.0026(11) 0.0030(10)
N11 0.0208(13) 0.0279(13) 0.0173(11) 0.0127(10) -0.0011(10) 0.0004(10)
N12 0.0144(12) 0.0351(14) 0.0255(13) 0.0180(11) 0.0000(10) 0.0012(11)
N13 0.0203(13) 0.0474(16) 0.0262(13) 0.0254(12) -0.0030(11) -0.0054(12)
N14 0.0196(13) 0.0370(14) 0.0245(13) 0.0207(11) -0.0009(10) 0.0012(11)
N15 0.0234(14) 0.0286(13) 0.0288(13) 0.0145(11) 0.0014(11) -0.0010(11)
N16 0.0255(14) 0.0390(15) 0.0274(13) 0.0218(12) 0.0018(11) 0.0037(12)
O1 0.0168(10) 0.0179(9) 0.0228(10) 0.0101(8) 0.0019(8) 0.0037(8)
O2 0.0184(11) 0.0442(13) 0.0181(10) 0.0087(9) 0.0033(8) 0.0123(10)
O3 0.0152(10) 0.0259(10) 0.0267(10) 0.0140(9) 0.0030(8) 0.0004(8)
O4 0.0186(10) 0.0178(10) 0.0358(12) 0.0119(9) 0.0107(9) 0.0024(8)
O5 0.0188(10) 0.0197(9) 0.0206(9) 0.0105(8) 0.0035(8) 0.0074(8)
O6 0.0148(10) 0.0397(12) 0.0182(10) 0.0088(9) 0.0018(8) 0.0093(9)
O7 0.0193(10) 0.0257(10) 0.0176(9) 0.0107(8) 0.0026(8) 0.0010(8)
O8 0.0171(10) 0.0194(9) 0.0277(10) 0.0124(8) 0.0098(8) 0.0029(8)
O9 0.0271(12) 0.0263(11) 0.0201(10) 0.0119(8) 0.0024(9) 0.0035(9)
O10 0.0287(12) 0.0200(10) 0.0283(11) 0.0065(9) 0.0084(9) -0.0003(9)
O11 0.0160(10) 0.0197(9) 0.0201(9) 0.0090(8) 0.0007(8) 0.0005(8)
O12 0.0197(11) 0.0398(12) 0.0287(11) 0.0239(10) -0.0008(9) 0.0010(9)
O13 0.0187(10) 0.0279(11) 0.0230(10) 0.0152(9) -0.0019(8) -0.0024(8)
O14 0.0187(11) 0.0567(15) 0.0383(13) 0.0371(12) -0.0016(10) -0.0003(10)
O15 0.0231(11) 0.0345(12) 0.0236(10) 0.0181(9) 0.0028(9) 0.0039(9)
O16 0.0229(12) 0.0394(13) 0.0329(12) 0.0206(10) 0.0059(10) 0.0011(10)
Al1 0.0251(5) 0.0205(4) 0.0276(5) 0.0135(4) 0.0072(4) 0.0076(4)
Al2 0.0204(5) 0.0224(4) 0.0211(4) 0.0091(3) 0.0029(4) 0.0073(4)
Al3 0.0150(4) 0.0309(5) 0.0211(4) 0.0138(4) 0.0020(3) 0.0007(4)
Al4 0.0177(5) 0.0243(5) 0.0496(6) 0.0210(4) 0.0043(4) 0.0002(4)
Al5 0.0220(5) 0.0205(4) 0.0214(4) 0.0106(3) 0.0046(4) 0.0057(3)
Al6 0.0197(4) 0.0217(4) 0.0200(4) 0.0089(3) 0.0041(3) 0.0078(3)
Al7 0.0150(4) 0.0277(4) 0.0183(4) 0.0104(3) 0.0012(3) 0.0009(4)
Al8 0.0220(5) 0.0181(4) 0.0294(5) 0.0112(4) 0.0060(4) 0.0012(3)
Al9 0.0238(5) 0.0310(5) 0.0234(4) 0.0157(4) 0.0032(4) 0.0054(4)
Al10 0.0286(5) 0.0245(5) 0.0231(4) 0.0094(4) 0.0036(4) 0.0045(4)
Al11 0.0217(5) 0.0220(4) 0.0205(4) 0.0092(3) 0.0018(4) 0.0025(4)
Al12 0.0173(4) 0.0267(5) 0.0277(5) 0.0160(4) -0.0016(4) -0.0024(4)
Al13 0.0180(5) 0.0308(5) 0.0275(5) 0.0194(4) -0.0025(4) -0.0042(4)
Al14 0.0228(5) 0.0355(5) 0.0256(5) 0.0180(4) -0.0004(4) -0.0022(4)
Al15 0.0276(5) 0.0298(5) 0.0247(5) 0.0114(4) 0.0000(4) 0.0036(4)
Al16 0.0242(5) 0.0403(5) 0.0274(5) 0.0227(4) 0.0019(4) 0.0053(4)

loop_
_atom_type_symbol
_atom_type_description
_atom_type_scat_dispersion_real
_atom_type_scat_dispersion_imag
_atom_type_scat_source
C C 0.0033 0.0016 'International Tables Vol C Tables 4.2.6.8 and 6.1.1.4'
H H 0.0000 0.0000 'International Tables Vol C Tables 4.2.6.8 and 6.1.1.4'
N N 0.0061 0.0033 'International Tables Vol C Tables 4.2.6.8 and 6.1.1.4'
O O 0.0106 0.0060 'International Tables Vol C Tables 4.2.6.8 and 6.1.1.4'
Al Al 0.0645 0.0514 'International Tables Vol C Tables 4.2.6.8 and 6.1.1.4'

loop_
_geom_angle_atom_site_label_1
_geom_angle_atom_site_label_2
_geom_angle_atom_site_label_3
_geom_angle
N1 C1 C3 113.1(2)
N1 C1 C2 111.5(2)
C3 C1 C2 109.5(2)
N1 C1 H1 107.5
C3 C1 H1 107.5
C2 C1 H1 107.5
C1 C2 H2A 109.5
C1 C2 H2B 109.5
H2A C2 H2B 109.5
C1 C2 H2C 109.5
H2A C2 H2C 109.5
H2B C2 H2C 109.5
C8 C3 C4 118.6(3)
C8 C3 C1 116.9(2)
C4 C3 C1 124.4(2)
O1 C4 C3 120.9(2)
O1 C4 C5 120.3(2)
C3 C4 C5 118.8(2)
C6 C5 C4 119.7(3)
C6 C5 C13 115.2(2)
C4 C5 C13 125.1(2)
C7 C6 C5 122.5(3)
C7 C6 H6 118.7
C5 C6 H6 118.7
C6 C7 C8 115.7(3)
C6 C7 C9 124.5(3)
C8 C7 C9 119.8(3)
C3 C8 C7 124.5(3)
C3 C8 H8 117.7
C7 C8 H8 117.7
C12 C9 C11 108.9(3)
C12 C9 C7 111.7(3)
C11 C9 C7 108.7(3)
C12 C9 C10 109.2(3)
C11 C9 C10 108.4(3)
C7 C9 C10 109.9(3)
C9 C10 H10A 109.5
C9 C10 H10B 109.5
H10A C10 H10B 109.5
C9 C10 H10C 109.5
H10A C10 H10C 109.5
H10B C10 H10C 109.5
C9 C11 H11Z 109.5
C9 C11 H11Y 109.5
H11Z C11 H11Y 109.5
C9 C11 H11X 109.5
H11Z C11 H11X 109.5
H11Y C11 H11X 109.5
C9 C12 H12X 109.5
C9 C12 H12Y 109.5
H12X C12 H12Y 109.5
C9 C12 H12Z 109.5
H12X C12 H12Z 109.5
H12Y C12 H12Z 109.5
N2 C13 C5 125.8(3)
N2 C13 H13 117.1
C5 C13 H13 117.1
C15 C14 C19 119.9(3)
C15 C14 N2 118.5(3)
C19 C14 N2 121.5(2)
C14 C15 C16 120.7(3)
C14 C15 H15 119.6
C16 C15 H15 119.6
C15 C16 C17 119.0(3)
C15 C16 H16 120.5
C17 C16 H16 120.5
C18 C17 C16 121.0(3)
C18 C17 H17 119.5
C16 C17 H17 119.5
C17 C18 C19 119.8(3)
C17 C18 H18 120.1
C19 C18 H18 120.1
O2 C19 C18 122.1(3)
O2 C19 C14 118.4(3)
C18 C19 C14 119.5(3)
C21 C20 C25 123.9(3)
C21 C20 O2 121.6(3)
C25 C20 O2 114.4(3)
C20 C21 C22 119.9(3)
C20 C21 H21 120.1
C22 C21 H21 120.1
C23 C22 C21 118.6(3)
C23 C22 H22 120.7
C21 C22 H22 120.7
C22 C23 C24 121.6(3)
C22 C23 H23 119.2
C24 C23 H23 119.2
C23 C24 C25 121.6(3)
C23 C24 H24 119.2
C25 C24 H24 119.2
N3 C25 C24 127.2(3)
N3 C25 C20 118.4(3)
C24 C25 C20 114.4(3)
N3 C26 C28 109.2(2)
N3 C26 C27 111.3(2)
C28 C26 C27 113.0(3)
N3 C26 H26 107.7
C28 C26 H26 107.7
C27 C26 H26 107.7
C26 C27 H27A 109.5
C26 C27 H27B 109.5
H27A C27 H27B 109.5
C26 C27 H27C 109.5
H27A C27 H27C 109.5
H27B C27 H27C 109.5
C33 C28 C29 118.0(3)
C33 C28 C26 122.9(3)
C29 C28 C26 118.9(3)
O3 C29 C30 120.9(3)
O3 C29 C28 118.7(2)
C30 C29 C28 120.4(3)
C29 C30 C31 119.6(3)
C29 C30 C38 123.1(3)
C31 C30 C38 117.3(3)
C32 C31 C30 121.6(3)
C32 C31 H31 119.2
C30 C31 H31 119.2
C31 C32 C33 116.5(3)
C31 C32 C34 123.0(3)
C33 C32 C34 120.5(3)
C28 C33 C32 123.8(3)
C28 C33 H33 118.1
C32 C33 H33 118.1
C35 C34 C36 108.6(3)
C35 C34 C32 111.7(3)
C36 C34 C32 108.8(3)
C35 C34 C37 109.2(3)
C36 C34 C37 109.6(3)
C32 C34 C37 108.9(3)
C34 C35 H35A 109.5
C34 C35 H35B 109.5
H35A C35 H35B 109.5
C34 C35 H35C 109.5
H35A C35 H35C 109.5
H35B C35 H35C 109.5
C34 C36 H36A 109.5
C34 C36 H36B 109.5
H36A C36 H36B 109.5
C34 C36 H36C 109.5
H36A C36 H36C 109.5
H36B C36 H36C 109.5
C34 C37 H37A 109.5
C34 C37 H37B 109.5
H37A C37 H37B 109.5
C34 C37 H37C 109.5
H37A C37 H37C 109.5
H37B C37 H37C 109.5
N4 C38 C30 123.5(3)
N4 C38 H38 118.2
C30 C38 H38 118.2
C44 C39 C40 118.9(3)
C44 C39 N4 124.2(3)
C40 C39 N4 116.8(3)
C41 C40 C39 120.8(3)
C41 C40 H40 119.6
C39 C40 H40 119.6
C40 C41 C42 119.6(3)
C40 C41 H41 120.2
C42 C41 H41 120.2
C43 C42 C41 120.2(3)
C43 C42 H42 119.9
C41 C42 H42 119.9
C42 C43 C44 120.6(3)
C42 C43 H43 119.7
C44 C43 H43 119.7
O4 C44 C43 120.6(3)
O4 C44 C39 119.4(3)
C43 C44 C39 119.9(3)
C46 C45 O4 120.3(3)
C46 C45 C50 122.2(3)
O4 C45 C50 117.4(2)
C45 C46 C47 120.1(3)
C45 C46 H46 120.0
C47 C46 H46 120.0
C48 C47 C46 119.6(3)
C48 C47 H47 120.2
C46 C47 H47 120.2
C47 C48 C49 119.7(3)
C47 C48 H48 120.1
C49 C48 H48 120.1
C48 C49 C50 122.8(3)
C48 C49 H49 118.6
C50 C49 H49 118.6
N1 C50 C49 120.4(3)
N1 C50 C45 124.1(2)
C49 C50 C45 115.5(3)
Al1 C51 H51A 109.5
Al1 C51 H51B 109.5
H51A C51 H51B 109.5
Al1 C51 H51C 109.5
H51A C51 H51C 109.5
H51B C51 H51C 109.5
Al1 C52 H52A 109.5
Al1 C52 H52B 109.5
H52A C52 H52B 109.5
Al1 C52 H52C 109.5
H52A C52 H52C 109.5
H52B C52 H52C 109.5
Al2 C53 H53A 109.5
Al2 C53 H53B 109.5
H53A C53 H53B 109.5
Al2 C53 H53C 109.5
H53A C53 H53C 109.5
H53B C53 H53C 109.5
Al2 C54 H54A 109.5
Al2 C54 H54B 109.5
H54A C54 H54B 109.5
Al2 C54 H54C 109.5
H54A C54 H54C 109.5
H54B C54 H54C 109.5
Al3 C55 H55A 109.5
Al3 C55 H55B 109.5
H55A C55 H55B 109.5
Al3 C55 H55C 109.5
H55A C55 H55C 109.5
H55B C55 H55C 109.5
Al3 C56 H56A 109.5
Al3 C56 H56B 109.5
H56A C56 H56B 109.5
Al3 C56 H56C 109.5
H56A C56 H56C 109.5
H56B C56 H56C 109.5
Al4 C57 H57A 109.5
Al4 C57 H57B 109.5
H57A C57 H57B 109.5
Al4 C57 H57C 109.5
H57A C57 H57C 109.5
H57B C57 H57C 109.5
Al4 C58 H58A 109.5
Al4 C58 H58B 109.5
H58A C58 H58B 109.5
Al4 C58 H58C 109.5
H58A C58 H58C 109.5
H58B C58 H58C 109.5
N5 C61 C63 113.4(2)
N5 C61 C62 111.0(2)
C63 C61 C62 110.0(2)
N5 C61 H61 107.4
C63 C61 H61 107.4
C62 C61 H61 107.4
C61 C62 H62A 109.5
C61 C62 H62B 109.5
H62A C62 H62B 109.5
C61 C62 H62C 109.5
H62A C62 H62C 109.5
H62B C62 H62C 109.5
C68 C63 C64 118.1(2)
C68 C63 C61 116.6(2)
C64 C63 C61 125.2(2)
O5 C64 C63 121.6(2)
O5 C64 C65 119.9(2)
C63 C64 C65 118.5(2)
C66 C65 C64 120.1(2)
C66 C65 C73 114.5(2)
C64 C65 C73 125.3(2)
C67 C66 C65 122.6(3)
C67 C66 H66 118.7
C65 C66 H66 118.7
C66 C67 C68 115.5(2)
C66 C67 C69 123.2(3)
C68 C67 C69 121.3(3)
C63 C68 C67 125.0(3)
C63 C68 H68 117.5
C67 C68 H68 117.5
C71 C69 C72 108.7(3)
C71 C69 C67 108.9(2)
C72 C69 C67 111.6(2)
C71 C69 C70 109.4(3)
C72 C69 C70 108.0(3)
C67 C69 C70 110.2(3)
C69 C70 H70A 109.5
C69 C70 H70B 109.5
H70A C70 H70B 109.5
C69 C70 H70C 109.5
H70A C70 H70C 109.5
H70B C70 H70C 109.5
C69 C71 H71A 109.5
C69 C71 H71B 109.5
H71A C71 H71B 109.5
C69 C71 H71C 109.5
H71A C71 H71C 109.5
H71B C71 H71C 109.5
C69 C72 H72A 109.5
C69 C72 H72B 109.5
H72A C72 H72B 109.5
C69 C72 H72C 109.5
H72A C72 H72C 109.5
H72B C72 H72C 109.5
N6 C73 C65 126.1(2)
N6 C73 H73 116.9
C65 C73 H73 116.9
C75 C74 C79 120.2(3)
C75 C74 N6 118.9(3)
C79 C74 N6 120.9(2)
C74 C75 C76 120.0(3)
C74 C75 H75 120.0
C76 C75 H75 120.0
C77 C76 C75 119.5(3)
C77 C76 H76 120.2
C75 C76 H76 120.2
C76 C77 C78 121.0(3)
C76 C77 H77 119.5
C78 C77 H77 119.5
C77 C78 C79 119.6(3)
C77 C78 H78 120.2
C79 C78 H78 120.2
O6 C79 C74 118.0(2)
O6 C79 C78 122.3(3)
C74 C79 C78 119.6(3)
C81 C80 C85 124.0(3)
C81 C80 O6 121.4(3)
C85 C80 O6 114.5(3)
C80 C81 C82 120.0(3)
C80 C81 H81 120.0
C82 C81 H81 120.0
C83 C82 C81 118.3(3)
C83 C82 H82 120.9
C81 C82 H82 120.9
C82 C83 C84 121.3(3)
C82 C83 H83 119.4
C84 C83 H83 119.4
C83 C84 C85 122.0(3)
C83 C84 H84 119.0
C85 C84 H84 119.0
N7 C85 C80 118.5(3)
N7 C85 C84 127.0(3)
C80 C85 C84 114.5(3)
N7 C86 C88 108.5(2)
N7 C86 C87 111.2(2)
C88 C86 C87 113.2(3)
N7 C86 H86 107.9
C88 C86 H86 107.9
C87 C86 H86 107.9
C86 C87 H87A 109.5
C86 C87 H87B 109.5
H87A C87 H87B 109.5
C86 C87 H87C 109.5
H87A C87 H87C 109.5
H87B C87 H87C 109.5
C93 C88 C89 118.5(3)
C93 C88 C86 122.1(3)
C89 C88 C86 119.1(3)
O7 C89 C90 121.3(3)
O7 C89 C88 118.5(2)
C90 C89 C88 120.0(3)
C89 C90 C91 119.3(3)
C89 C90 C98 123.1(3)
C91 C90 C98 117.6(3)
C92 C91 C90 121.9(3)
C92 C91 H91 119.0
C90 C91 H91 119.0
C91 C92 C93 116.8(3)
C91 C92 C94 123.4(3)
C93 C92 C94 119.7(3)
C88 C93 C92 123.4(3)
C88 C93 H93 118.3
C92 C93 H93 118.3
C95 C94 C92 112.0(3)
C95 C94 C97 109.5(3)
C92 C94 C97 108.4(3)
C95 C94 C96 108.9(3)
C92 C94 C96 108.8(3)
C97 C94 C96 109.2(3)
C94 C95 H95A 109.5
C94 C95 H95B 109.5
H95A C95 H95B 109.5
C94 C95 H95C 109.5
H95A C95 H95C 109.5
H95B C95 H95C 109.5
C94 C96 H96A 109.5
C94 C96 H96B 109.5
H96A C96 H96B 109.5
C94 C96 H96C 109.5
H96A C96 H96C 109.5
H96B C96 H96C 109.5
C94 C97 H97A 109.5
C94 C97 H97B 109.5
H97A C97 H97B 109.5
C94 C97 H97C 109.5
H97A C97 H97C 109.5
H97B C97 H97C 109.5
N8 C98 C90 123.6(3)
N8 C98 H98 118.2
C90 C98 H98 118.2
C104 C99 C100 119.2(3)
C104 C99 N8 123.2(3)
C100 C99 N8 117.4(3)
C101 C100 C99 120.4(3)
C101 C100 H100 119.8
C99 C100 H100 119.8
C102 C101 C100 120.0(3)
C102 C101 H101 120.0
C100 C101 H101 120.0
C103 C102 C101 119.8(3)
C103 C102 H102 120.1
C101 C102 H102 120.1
C102 C103 C104 120.9(3)
C102 C103 H103 119.6
C104 C103 H103 119.6
O8 C104 C99 119.3(3)
O8 C104 C103 120.9(3)
C99 C104 C103 119.6(3)
C106 C105 O8 119.8(3)
C106 C105 C110 122.6(2)
O8 C105 C110 117.5(2)
C107 C106 C105 120.2(3)
C107 C106 H106 119.9
C105 C106 H106 119.9
C108 C107 C106 119.2(3)
C108 C107 H107 120.4
C106 C107 H107 120.4
C107 C108 C109 120.1(3)
C107 C108 H108 120.0
C109 C108 H108 120.0
C108 C109 C110 122.4(3)
C108 C109 H109 118.8
C110 C109 H109 118.8
C109 C110 N5 120.3(3)
C109 C110 C105 115.4(3)
N5 C110 C105 124.2(2)
Al5 C111 H11G 109.5
Al5 C111 H11H 109.5
H11G C111 H11H 109.5
Al5 C111 H11I 109.5
H11G C111 H11I 109.5
H11H C111 H11I 109.5
Al5 C112 H11P 109.5
Al5 C112 H11Q 109.5
H11P C112 H11Q 109.5
Al5 C112 H11R 109.5
H11P C112 H11R 109.5
H11Q C112 H11R 109.5
Al6 C113 H11J 109.5
Al6 C113 H11K 109.5
H11J C113 H11K 109.5
Al6 C113 H11L 109.5
H11J C113 H11L 109.5
H11K C113 H11L 109.5
Al6 C114 H11D 109.5
Al6 C114 H11E 109.5
H11D C114 H11E 109.5
Al6 C114 H11F 109.5
H11D C114 H11F 109.5
H11E C114 H11F 109.5
Al7 C115 H11A 109.5
Al7 C115 H11B 109.5
H11A C115 H11B 109.5
Al7 C115 H11C 109.5
H11A C115 H11C 109.5
H11B C115 H11C 109.5
Al7 C116 H11M 109.5
Al7 C116 H11N 109.5
H11M C116 H11N 109.5
Al7 C116 H11O 109.5
H11M C116 H11O 109.5
H11N C116 H11O 109.5
Al8 C117 H11S 109.5
Al8 C117 H11T 109.5
H11S C117 H11T 109.5
Al8 C117 H11U 109.5
H11S C117 H11U 109.5
H11T C117 H11U 109.5
Al8 C118 H11$ 109.5
Al8 C118 H11V 109.5
H11$ C118 H11V 109.5
Al8 C118 H11W 109.5
H11$ C118 H11W 109.5
H11V C118 H11W 109.5
N9 C121 C123 108.1(2)
N9 C121 C122 111.5(3)
C123 C121 C122 114.1(3)
N9 C121 H121 107.6
C123 C121 H121 107.6
C122 C121 H121 107.6
C121 C122 H12A 109.5
C121 C122 H12B 109.5
H12A C122 H12B 109.5
C121 C122 H12C 109.5
H12A C122 H12C 109.5
H12B C122 H12C 109.5
C128 C123 C124 118.4(3)
C128 C123 C121 121.5(3)
C124 C123 C121 119.7(3)
O9 C124 C123 118.3(3)
O9 C124 C125 120.9(3)
C123 C124 C125 120.6(3)
C124 C125 C126 118.2(3)
C124 C125 C133 123.8(3)
C126 C125 C133 117.9(3)
C127 C126 C125 122.5(3)
C127 C126 H126 118.7
C125 C126 H126 118.7
C126 C127 C128 116.3(3)
C126 C127 C129 123.6(3)
C128 C127 C129 120.0(3)
C123 C128 C127 123.8(3)
C123 C128 H128 118.1
C127 C128 H128 118.1
C131 C129 C127 111.9(3)
C131 C129 C130 110.0(3)
C127 C129 C130 108.9(3)
C131 C129 C132 109.0(3)
C127 C129 C132 108.9(3)
C130 C129 C132 108.1(3)
C129 C130 H13G 109.5
C129 C130 H13H 109.5
H13G C130 H13H 109.5
C129 C130 H13I 109.5
H13G C130 H13I 109.5
H13H C130 H13I 109.5
C129 C131 H13A 109.5
C129 C131 H13B 109.5
H13A C131 H13B 109.5
C129 C131 H13C 109.5
H13A C131 H13C 109.5
H13B C131 H13C 109.5
C129 C132 H13D 109.5
C129 C132 H13E 109.5
H13D C132 H13E 109.5
C129 C132 H13F 109.5
H13D C132 H13F 109.5
H13E C132 H13F 109.5
N10 C133 C125 123.5(3)
N10 C133 H133 118.2
C125 C133 H133 118.2
C139 C134 C135 118.4(3)
C139 C134 N10 124.8(3)
C135 C134 N10 116.8(3)
C136 C135 C134 121.0(3)
C136 C135 H135 119.5
C134 C135 H135 119.5
C137 C136 C135 120.4(3)
C137 C136 H136 119.8
C135 C136 H136 119.8
C136 C137 C138 119.6(3)
C136 C137 H137 120.2
C138 C137 H137 120.2
C139 C138 C137 120.1(3)
C139 C138 H138 120.0
C137 C138 H138 120.0
O10 C139 C138 121.2(3)
O10 C139 C134 118.2(3)
C138 C139 C134 120.4(3)
C141 C140 O10 120.4(3)
C141 C140 C145 121.8(3)
O10 C140 C145 117.4(2)
C140 C141 C142 119.8(3)
C140 C141 H141 120.1
C142 C141 H141 120.1
C143 C142 C141 119.7(3)
C143 C142 H142 120.2
C141 C142 H142 120.2
C142 C143 C144 120.0(3)
C142 C143 H143 120.0
C144 C143 H143 120.0
C143 C144 C145 122.1(3)
C143 C144 H144 118.9
C145 C144 H144 118.9
C144 C145 N11 120.4(3)
C144 C145 C140 116.2(3)
N11 C145 C140 123.4(2)
N11 C146 C148 114.2(2)
N11 C146 C147 111.6(3)
C148 C146 C147 109.2(2)
N11 C146 H146 107.2
C148 C146 H146 107.2
C147 C146 H146 107.2
C146 C147 H14A 109.5
C146 C147 H14B 109.5
H14A C147 H14B 109.5
C146 C147 H14C 109.5
H14A C147 H14C 109.5
H14B C147 H14C 109.5
C153 C148 C149 118.0(3)
C153 C148 C146 117.3(3)
C149 C148 C146 124.5(3)
O11 C149 C148 121.7(2)
O11 C149 C150 119.7(2)
C148 C149 C150 118.6(3)
C151 C150 C149 120.0(3)
C151 C150 C158 114.4(3)
C149 C150 C158 125.6(3)
C152 C151 C150 122.3(3)
C152 C151 H151 118.9
C150 C151 H151 118.9
C151 C152 C153 115.5(3)
C151 C152 C154 123.2(3)
C153 C152 C154 121.3(3)
C148 C153 C152 125.4(3)
C148 C153 H153 117.3
C152 C153 H153 117.3
C157 C154 C156 108.9(3)
C157 C154 C155 108.5(3)
C156 C154 C155 109.9(3)
C157 C154 C152 109.1(3)
C156 C154 C152 109.0(3)
C155 C154 C152 111.4(3)
C154 C155 H15G 109.5
C154 C155 H15H 109.5
H15G C155 H15H 109.5
C154 C155 H15I 109.5
H15G C155 H15I 109.5
H15H C155 H15I 109.5
C154 C156 H15D 109.5
C154 C156 H15E 109.5
H15D C156 H15E 109.5
C154 C156 H15F 109.5
H15D C156 H15F 109.5
H15E C156 H15F 109.5
C154 C157 H15A 109.5
C154 C157 H15B 109.5
H15A C157 H15B 109.5
C154 C157 H15C 109.5
H15A C157 H15C 109.5
H15B C157 H15C 109.5
N12 C158 C150 125.6(3)
N12 C158 H158 117.2
C150 C158 H158 117.2
C160 C159 C164 119.5(3)
C160 C159 N12 120.1(3)
C164 C159 N12 120.4(3)
C159 C160 C161 120.9(3)
C159 C160 H160 119.6
C161 C160 H160 119.6
C160 C161 C162 119.1(3)
C160 C161 H161 120.5
C162 C161 H161 120.5
C163 C162 C161 120.8(3)
C163 C162 H162 119.6
C161 C162 H162 119.6
C164 C163 C162 119.9(3)
C164 C163 H163 120.1
C162 C163 H163 120.1
C163 C164 O12 122.6(3)
C163 C164 C159 119.9(3)
O12 C164 C159 117.3(3)
C166 C165 C170 124.6(3)
C166 C165 O12 121.0(3)
C170 C165 O12 114.4(3)
C165 C166 C167 119.6(3)
C165 C166 H166 120.2
C167 C166 H166 120.2
C168 C167 C166 117.7(3)
C168 C167 H167 121.1
C166 C167 H167 121.1
C169 C168 C167 122.6(3)
C169 C168 H168 118.7
C167 C168 H168 118.7
C168 C169 C170 121.3(3)
C168 C169 H169 119.3
C170 C169 H169 119.3
N9 C170 C165 118.3(3)
N9 C170 C169 127.5(3)
C165 C170 C169 114.1(3)
Al9 C171 H17A 109.5
Al9 C171 H17B 109.5
H17A C171 H17B 109.5
Al9 C171 H17C 109.5
H17A C171 H17C 109.5
H17B C171 H17C 109.5
Al9 C172 H17M 109.5
Al9 C172 H17N 109.5
H17M C172 H17N 109.5
Al9 C172 H17O 109.5
H17M C172 H17O 109.5
H17N C172 H17O 109.5
Al10 C173 H17X 109.5
Al10 C173 H17V 109.5
H17X C173 H17V 109.5
Al10 C173 H17W 109.5
H17X C173 H17W 109.5
H17V C173 H17W 109.5
Al10 C174 H17S 109.5
Al10 C174 H17T 109.5
H17S C174 H17T 109.5
Al10 C174 H17U 109.5
H17S C174 H17U 109.5
H17T C174 H17U 109.5
Al11 C175 H17D 109.5
Al11 C175 H17E 109.5
H17D C175 H17E 109.5
Al11 C175 H17F 109.5
H17D C175 H17F 109.5
H17E C175 H17F 109.5
Al11 C176 H17P 109.5
Al11 C176 H17Q 109.5
H17P C176 H17Q 109.5
Al11 C176 H17R 109.5
H17P C176 H17R 109.5
H17Q C176 H17R 109.5
Al12 C177 H17J 109.5
Al12 C177 H17K 109.5
H17J C177 H17K 109.5
Al12 C177 H17L 109.5
H17J C177 H17L 109.5
H17K C177 H17L 109.5
Al12 C178 H17G 109.5
Al12 C178 H17H 109.5
H17G C178 H17H 109.5
Al12 C178 H17I 109.5
H17G C178 H17I 109.5
H17H C178 H17I 109.5
N13 C181 C183 113.1(3)
N13 C181 C182 111.1(3)
C183 C181 C182 109.0(2)
N13 C181 H181 107.8
C183 C181 H181 107.8
C182 C181 H181 107.8
C181 C182 H18A 109.5
C181 C182 H18B 109.5
H18A C182 H18B 109.5
C181 C182 H18C 109.5
H18A C182 H18C 109.5
H18B C182 H18C 109.5
C184 C183 C188 118.2(3)
C184 C183 C181 125.2(3)
C188 C183 C181 116.5(3)
O13 C184 C183 120.7(3)
O13 C184 C185 120.3(3)
C183 C184 C185 119.0(3)
C184 C185 C186 120.3(3)
C184 C185 C193 125.5(3)
C186 C185 C193 114.1(3)
C187 C186 C185 121.5(3)
C187 C186 H186 119.3
C185 C186 H186 119.3
C188 C187 C186 116.0(3)
C188 C187 C189 120.4(3)
C186 C187 C189 123.6(3)
C187 C188 C183 124.8(3)
C187 C188 H188 117.6
C183 C188 H188 117.6
C191 C189 C192 110.4(4)
C191 C189 C187 111.4(3)
C192 C189 C187 110.2(3)
C191 C189 C190 108.1(3)
C192 C189 C190 107.8(3)
C187 C189 C190 108.9(3)
C189 C190 H19A 109.5
C189 C190 H19B 109.5
H19A C190 H19B 109.5
C189 C190 H19C 109.5
H19A C190 H19C 109.5
H19B C190 H19C 109.5
C189 C191 H19G 109.5
C189 C191 H19H 109.5
H19G C191 H19H 109.5
C189 C191 H19I 109.5
H19G C191 H19I 109.5
H19H C191 H19I 109.5
C189 C192 H19D 109.5
C189 C192 H19E 109.5
H19D C192 H19E 109.5
C189 C192 H19F 109.5
H19D C192 H19F 109.5
H19E C192 H19F 109.5
N14 C193 C185 125.0(3)
N14 C193 H193 117.5
C185 C193 H193 117.5
C195 C194 C199 120.1(3)
C195 C194 N14 118.9(3)
C199 C194 N14 121.0(3)
C196 C195 C194 120.1(3)
C196 C195 H195 120.0
C194 C195 H195 120.0
C195 C196 C197 119.8(3)
C195 C196 H196 120.1
C197 C196 H196 120.1
C196 C197 C198 120.1(3)
C196 C197 H197 119.9
C198 C197 H197 119.9
C199 C198 C197 120.2(3)
C199 C198 H198 119.9
C197 C198 H198 119.9
C198 C199 O14 122.7(3)
C198 C199 C194 119.5(3)
O14 C199 C194 117.6(3)
C201 C200 O14 121.3(3)
C201 C200 C205 124.0(3)
O14 C200 C205 114.7(3)
C200 C201 C202 119.6(3)
C200 C201 H201 120.2
C202 C201 H201 120.2
C203 C202 C201 118.5(3)
C203 C202 H202 120.7
C201 C202 H202 120.7
C202 C203 C204 121.5(3)
C202 C203 H203 119.2
C204 C203 H203 119.2
C203 C204 C205 122.0(3)
C203 C204 H204 119.0
C205 C204 H204 119.0
N16 C205 C200 118.6(3)
N16 C205 C204 127.2(3)
C200 C205 C204 114.2(3)
N16 C206 C208 108.0(2)
N16 C206 C207 111.3(2)
C208 C206 C207 113.5(3)
N16 C206 H206 108.0
C208 C206 H206 108.0
C207 C206 H206 108.0
C206 C207 H20A 109.5
C206 C207 H20B 109.5
H20A C207 H20B 109.5
C206 C207 H20C 109.5
H20A C207 H20C 109.5
H20B C207 H20C 109.5
C213 C208 C209 118.7(3)
C213 C208 C206 122.1(3)
C209 C208 C206 119.0(3)
O15 C209 C208 118.4(3)
O15 C209 C210 120.6(3)
C208 C209 C210 120.9(3)
C209 C210 C211 118.4(3)
C209 C210 C218 123.6(3)
C211 C210 C218 118.0(3)
C212 C211 C210 122.1(3)
C212 C211 H211 118.9
C210 C211 H211 118.9
C211 C212 C213 116.9(3)
C211 C212 C214 123.4(3)
C213 C212 C214 119.6(3)
C208 C213 C212 122.9(3)
C208 C213 H213 118.5
C212 C213 H213 118.5
C215 C214 C216 107.7(3)
C215 C214 C212 112.2(3)
C216 C214 C212 109.1(2)
C215 C214 C217 109.2(3)
C216 C214 C217 109.9(3)
C212 C214 C217 108.7(3)
C214 C215 H21A 109.5
C214 C215 H21B 109.5
H21A C215 H21B 109.5
C214 C215 H21C 109.5
H21A C215 H21C 109.5
H21B C215 H21C 109.5
C214 C216 H21G 109.5
C214 C216 H21H 109.5
H21G C216 H21H 109.5
C214 C216 H21I 109.5
H21G C216 H21I 109.5
H21H C216 H21I 109.5
C214 C217 H21D 109.5
C214 C217 H21E 109.5
H21D C217 H21E 109.5
C214 C217 H21F 109.5
H21D C217 H21F 109.5
H21E C217 H21F 109.5
N15 C218 C210 122.6(3)
N15 C218 H218 118.7
C210 C218 H218 118.7
C224 C219 C220 119.9(3)
C224 C219 N15 123.3(3)
C220 C219 N15 116.7(3)
C221 C220 C219 120.0(4)
C221 C220 H220 120.0
C219 C220 H220 120.0
C220 C221 C222 120.1(4)
C220 C221 H221 119.9
C222 C221 H221 119.9
C223 C222 C221 120.2(4)
C223 C222 H222 119.9
C221 C222 H222 119.9
C222 C223 C224 120.6(4)
C222 C223 H223 119.7
C224 C223 H223 119.7
O16 C224 C219 119.7(3)
O16 C224 C223 121.1(3)
C219 C224 C223 119.1(3)
C226 C225 C230 122.3(3)
C226 C225 O16 120.1(3)
C230 C225 O16 117.4(3)
C227 C226 C225 120.4(3)
C227 C226 H226 119.8
C225 C226 H226 119.8
C226 C227 C228 119.6(3)
C226 C227 H227 120.2
C228 C227 H227 120.2
C229 C228 C227 119.1(3)
C229 C228 H228 120.5
C227 C228 H228 120.5
C228 C229 C230 123.4(3)
C228 C229 H229 118.3
C230 C229 H229 118.3
C225 C230 C229 115.1(3)
C225 C230 N13 124.1(3)
C229 C230 N13 120.8(3)
Al13 C231 H23D 109.5
Al13 C231 H23E 109.5
H23D C231 H23E 109.5
Al13 C231 H23F 109.5
H23D C231 H23F 109.5
H23E C231 H23F 109.5
Al13 C232 H23J 109.5
Al13 C232 H23K 109.5
H23J C232 H23K 109.5
Al13 C232 H23L 109.5
H23J C232 H23L 109.5
H23K C232 H23L 109.5
Al14 C233 H23M 109.5
Al14 C233 H23N 109.5
H23M C233 H23N 109.5
Al14 C233 H23O 109.5
H23M C233 H23O 109.5
H23N C233 H23O 109.5
Al14 C234 H23G 109.5
Al14 C234 H23H 109.5
H23G C234 H23H 109.5
Al14 C234 H23I 109.5
H23G C234 H23I 109.5
H23H C234 H23I 109.5
Al15 C235 H23X 109.5
Al15 C235 H23V 109.5
H23X C235 H23V 109.5
Al15 C235 H23W 109.5
H23X C235 H23W 109.5
H23V C235 H23W 109.5
Al15 C236 H23S 109.5
Al15 C236 H23T 109.5
H23S C236 H23T 109.5
Al15 C236 H23U 109.5
H23S C236 H23U 109.5
H23T C236 H23U 109.5
Al16 C237 H23P 109.5
Al16 C237 H23Q 109.5
H23P C237 H23Q 109.5
Al16 C237 H23R 109.5
H23P C237 H23R 109.5
H23Q C237 H23R 109.5
Al16 C238 H23A 109.5
Al16 C238 H23B 109.5
H23A C238 H23B 109.5
Al16 C238 H23C 109.5
H23A C238 H23C 109.5
H23B C238 H23C 109.5
C241 C240 H24A 109.5
C241 C240 H24B 109.5
H24A C240 H24B 109.5
C241 C240 H24C 109.5
H24A C240 H24C 109.5
H24B C240 H24C 109.5
C242 C241 C240 112.0(7)
C242 C241 H24D 109.2
C240 C241 H24D 109.2
C242 C241 H24E 109.2
C240 C241 H24E 109.2
H24D C241 H24E 107.9
C243 C242 C241 119.8(6)
C243 C242 H24F 107.4
C241 C242 H24F 107.4
C243 C242 H24G 107.4
C241 C242 H24G 107.4
H24F C242 H24G 106.9
C244 C243 C242 117.3(6)
C244 C243 H24H 108.0
C242 C243 H24H 108.0
C244 C243 H24I 108.0
C242 C243 H24I 108.0
H24H C243 H24I 107.2
C245 C244 C243 112.4(9)
C245 C244 H24J 109.1
C243 C244 H24J 109.1
C245 C244 H24K 109.1
C243 C244 H24K 109.1
H24J C244 H24K 107.8
C244 C245 H24L 109.5
C244 C245 H24M 109.5
H24L C245 H24M 109.5
C244 C245 H24N 109.5
H24L C245 H24N 109.5
H24M C245 H24N 109.5
C250 C25A H25P 109.5
C250 C25A H25O 109.5
H25P C25A H25O 109.5
C250 C25A H25N 109.5
H25P C25A H25N 109.5
H25O C25A H25N 109.5
C25A C250 C251 106.3(10)
C25A C250 H25A 110.5
C251 C250 H25A 110.5
C25A C250 H25B 110.5
C251 C250 H25B 110.5
H25A C250 H25B 108.7
C252 C251 C250 114.8(8)
C252 C251 H25C 108.6
C250 C251 H25C 108.6
C252 C251 H25D 108.6
C250 C251 H25D 108.6
H25C C251 H25D 107.5
C251 C252 C253 112.4(5)
C251 C252 H25E 109.1
C253 C252 H25E 109.1
C251 C252 H25F 109.1
C253 C252 H25F 109.1
H25E C252 H25F 107.9
C254 C253 C252 114.5(6)
C254 C253 H25G 108.6
C252 C253 H25G 108.6
C254 C253 H25H 108.6
C252 C253 H25H 108.6
H25G C253 H25H 107.6
C253 C254 C25B 110.9(9)
C253 C254 H25I 109.5
C25B C254 H25I 109.5
C253 C254 H25J 109.5
C25B C254 H25J 109.5
H25I C254 H25J 108.0
C254 C25B H25K 109.5
C254 C25B H25L 109.5
H25K C25B H25L 109.5
C254 C25B H25M 109.5
H25K C25B H25M 109.5
H25L C25B H25M 109.5
C265 C260 C261 118.0(4)
C265 C260 C266 121.7(5)
C261 C260 C266 120.3(5)
C262 C261 C260 121.7(5)
C262 C261 H261 119.2
C260 C261 H261 119.2
C263 C262 C261 118.7(6)
C263 C262 H262 120.6
C261 C262 H262 120.6
C262 C263 C264 121.3(5)
C262 C263 H263 119.3
C264 C263 H263 119.3
C263 C264 C265 119.3(5)
C263 C264 H264 120.3
C265 C264 H264 120.3
C260 C265 C264 120.9(5)
C260 C265 H265 119.6
C264 C265 H265 119.6
C260 C266 H26A 109.5
C260 C266 H26B 109.5
H26A C266 H26B 109.5
C260 C266 H26C 109.5
H26A C266 H26C 109.5
H26B C266 H26C 109.5
C275 C270 C271 119.2(9)
C275 C270 C276 119.9(9)
C271 C270 C276 120.9(10)
C272 C271 C270 124.0(10)
C272 C271 H271 118.0
C270 C271 H271 118.0
C271 C272 C273 115.8(10)
C271 C272 H272 122.1
C273 C272 H272 122.1
C274 C273 C272 122.6(10)
C274 C273 H273 118.7
C272 C273 H273 118.7
C273 C274 C275 119.7(10)
C273 C274 H274 120.1
C275 C274 H274 120.1
C270 C275 C274 118.7(9)
C270 C275 H275 120.7
C274 C275 H275 120.7
C270 C276 H27D 109.5
C270 C276 H27E 109.5
H27D C276 H27E 109.5
C270 C276 H27F 109.5
H27D C276 H27F 109.5
H27E C276 H27F 109.5
C281 C280 H28N 109.5
C281 C280 H28L 109.5
H28N C280 H28L 109.5
C281 C280 H28M 109.5
H28N C280 H28M 109.5
H28L C280 H28M 109.5
C282 C281 C280 119.1(12)
C282 C281 H28A 107.5
C280 C281 H28A 107.5
C282 C281 H28B 107.5
C280 C281 H28B 107.5
H28A C281 H28B 107.0
C281 C282 C283 113.6(12)
C281 C282 H28C 108.8
C283 C282 H28C 108.8
C281 C282 H28D 108.8
C283 C282 H28D 108.8
H28C C282 H28D 107.7
C282 C283 C284 113.9(11)
C282 C283 H28E 108.8
C284 C283 H28E 108.8
C282 C283 H28F 108.8
C284 C283 H28F 108.8
H28E C283 H28F 107.7
C283 C284 C285 112.0(11)
C283 C284 H28G 109.2
C285 C284 H28G 109.2
C283 C284 H28H 109.2
C285 C284 H28H 109.2
H28G C284 H28H 107.9
C284 C285 H28I 109.5
C284 C285 H28J 109.5
H28I C285 H28J 109.5
C284 C285 H28K 109.5
H28I C285 H28K 109.5
H28J C285 H28K 109.5
C295 C290 C296 125.4(17)
C295 C290 C291 97.8(15)
C296 C290 C291 133.3(16)
C292 C291 C290 128.9(17)
C292 C291 H291 115.5
C290 C291 H291 115.5
C291 C292 C293 123.7(18)
C291 C292 H292 118.2
C293 C292 H292 118.2
C294 C293 C292 114.3(16)
C294 C293 H293 122.8
C292 C293 H293 122.8
C293 C294 C295 115.5(16)
C293 C294 H294 122.2
C295 C294 H294 122.2
C290 C295 C294 138.1(17)
C290 C295 H295 110.9
C294 C295 H295 110.9
C290 C296 H29A 109.5
C290 C296 H29B 109.5
H29A C296 H29B 109.5
C290 C296 H29C 109.5
H29A C296 H29C 109.5
H29B C296 H29C 109.5
C50 N1 C1 115.5(2)
C50 N1 Al1 124.5(2)
C1 N1 Al1 119.91(19)
C13 N2 C14 117.9(2)
C13 N2 Al2 118.7(2)
C14 N2 Al2 120.74(18)
C25 N3 C26 117.4(2)
C25 N3 Al3 118.4(2)
C26 N3 Al3 118.51(19)
C38 N4 C39 120.6(3)
C38 N4 Al4 118.8(2)
C39 N4 Al4 120.5(2)
C110 N5 C61 115.9(2)
C110 N5 Al5 122.78(19)
C61 N5 Al5 121.12(18)
C73 N6 C74 116.8(2)
C73 N6 Al6 118.11(19)
C74 N6 Al6 121.84(18)
C85 N7 C86 117.5(2)
C85 N7 Al7 118.03(19)
C86 N7 Al7 118.25(19)
C98 N8 C99 119.7(2)
C98 N8 Al8 119.7(2)
C99 N8 Al8 120.59(19)
C170 N9 C121 117.8(3)
C170 N9 Al9 119.6(2)
C121 N9 Al9 118.3(2)
C133 N10 C134 119.8(3)
C133 N10 Al10 119.2(2)
C134 N10 Al10 120.8(2)
C145 N11 C146 115.9(2)
C145 N11 Al11 124.2(2)
C146 N11 Al11 119.84(18)
C158 N12 C159 116.3(3)
C158 N12 Al12 118.1(2)
C159 N12 Al12 122.3(2)
C230 N13 C181 116.3(2)
C230 N13 Al14 123.6(2)
C181 N13 Al14 119.82(19)
C193 N14 C194 116.8(3)
C193 N14 Al13 118.0(2)
C194 N14 Al13 121.9(2)
C218 N15 C219 119.6(3)
C218 N15 Al15 119.6(2)
C219 N15 Al15 120.7(2)
C205 N16 C206 117.8(2)
C205 N16 Al16 118.7(2)
C206 N16 Al16 118.0(2)
C4 O1 Al2 121.33(16)
C4 O1 Al1 125.49(16)
Al2 O1 Al1 112.73(10)
C19 O2 C20 118.0(2)
C29 O3 Al4 114.75(17)
C29 O3 Al3 112.71(17)
Al4 O3 Al3 129.79(12)
C44 O4 C45 116.6(2)
C64 O5 Al6 122.23(16)
C64 O5 Al5 124.96(16)
Al6 O5 Al5 112.50(10)
C79 O6 C80 118.9(2)
C89 O7 Al8 116.45(17)
C89 O7 Al7 112.23(17)
Al8 O7 Al7 127.84(11)
C104 O8 C105 116.9(2)
C124 O9 Al10 116.60(18)
C124 O9 Al9 111.49(17)
Al10 O9 Al9 127.85(11)
C139 O10 C140 118.7(2)
C149 O11 Al12 121.99(16)
C149 O11 Al11 125.29(16)
Al12 O11 Al11 112.25(10)
C164 O12 C165 117.2(2)
C164 O12 Al9 127.97(19)
C165 O12 Al9 104.42(16)
C184 O13 Al13 121.42(17)
C184 O13 Al14 125.56(17)
Al13 O13 Al14 112.55(11)
C199 O14 C200 118.7(2)
C209 O15 Al15 114.59(18)
C209 O15 Al16 111.64(18)
Al15 O15 Al16 131.14(11)
C224 O16 C225 117.6(2)
N1 Al1 O1 95.53(10)
N1 Al1 C51 109.01(14)
O1 Al1 C51 117.08(13)
N1 Al1 C52 119.22(15)
O1 Al1 C52 99.51(13)
C51 Al1 C52 114.93(16)
O1 Al2 C54 111.35(12)
O1 Al2 N2 94.72(10)
C54 Al2 N2 107.59(13)
O1 Al2 C53 111.46(13)
C54 Al2 C53 123.85(14)
N2 Al2 C53 103.27(12)
N3 Al3 C56 114.62(13)
N3 Al3 C55 113.47(14)
C56 Al3 C55 129.02(15)
N3 Al3 O3 93.04(10)
C56 Al3 O3 92.55(11)
C55 Al3 O3 100.87(13)
O3 Al4 C57 115.01(15)
O3 Al4 C58 108.29(15)
C57 Al4 C58 122.26(19)
O3 Al4 N4 92.67(10)
C57 Al4 N4 106.06(15)
C58 Al4 N4 108.16(16)
N5 Al5 O5 95.52(9)
N5 Al5 C111 108.57(13)
O5 Al5 C111 117.20(12)
N5 Al5 C112 119.72(14)
O5 Al5 C112 99.24(12)
C111 Al5 C112 115.07(15)
O5 Al6 C114 112.23(11)
O5 Al6 N6 94.73(9)
C114 Al6 N6 108.37(13)
O5 Al6 C113 112.91(13)
C114 Al6 C113 120.99(14)
N6 Al6 C113 103.69(13)
N7 Al7 C116 112.38(13)
N7 Al7 C115 115.38(12)
C116 Al7 C115 129.32(15)
N7 Al7 O7 93.02(10)
C116 Al7 O7 101.11(12)
C115 Al7 O7 92.46(11)
O7 Al8 C117 114.19(12)
O7 Al8 C118 109.23(15)
C117 Al8 C118 122.35(17)
O7 Al8 N8 93.08(10)
C117 Al8 N8 105.21(13)
C118 Al8 N8 108.43(14)
N9 Al9 C171 115.77(14)
N9 Al9 C172 112.25(15)
C171 Al9 C172 129.73(16)
N9 Al9 O9 93.00(10)
C171 Al9 O9 91.38(11)
C172 Al9 O9 100.24(12)
N9 Al9 O12 75.72(10)
C171 Al9 O12 85.78(11)
C172 Al9 O12 92.33(12)
O9 Al9 O12 165.67(9)
O9 Al10 C173 114.76(13)
O9 Al10 C174 109.47(15)
C173 Al10 C174 120.67(17)
O9 Al10 N10 93.29(10)
C173 Al10 N10 108.23(15)
C174 Al10 N10 106.53(14)
N11 Al11 O11 95.12(10)
N11 Al11 C175 108.58(13)
O11 Al11 C175 117.61(12)
N11 Al11 C176 119.95(15)
O11 Al11 C176 99.76(13)
C175 Al11 C176 114.45(16)
O11 Al12 C177 111.94(12)
O11 Al12 N12 94.94(10)
C177 Al12 N12 109.99(13)
O11 Al12 C178 112.25(13)
C177 Al12 C178 121.86(15)
N12 Al12 C178 101.80(14)
O13 Al13 C232 111.99(12)
O13 Al13 N14 94.68(11)
C232 Al13 N14 108.17(14)
O13 Al13 C231 110.62(12)
C232 Al13 C231 124.22(15)
N14 Al13 C231 102.39(14)
N13 Al14 O13 95.13(11)
N13 Al14 C234 109.22(13)
O13 Al14 C234 117.46(13)
N13 Al14 C233 119.47(16)
O13 Al14 C233 99.71(13)
C234 Al14 C233 114.39(17)
O15 Al15 C235 115.17(14)
O15 Al15 C236 108.31(14)
C235 Al15 C236 121.90(18)
O15 Al15 N15 92.25(11)
C235 Al15 N15 107.46(15)
C236 Al15 N15 107.34(15)
N16 Al16 C238 114.83(14)
N16 Al16 C237 112.43(14)
C238 Al16 C237 129.84(15)
N16 Al16 O15 93.05(11)
C238 Al16 O15 93.19(12)
C237 Al16 O15 100.22(13)

loop_
_geom_bond_atom_site_label_1
_geom_bond_atom_site_label_2
_geom_bond_distance
C1 N1 1.469(4)
C1 C3 1.523(4)
C1 C2 1.542(4)
C1 H1 1.0000
C2 H2A 0.9800
C2 H2B 0.9800
C2 H2C 0.9800
C3 C8 1.381(4)
C3 C4 1.407(4)
C4 O1 1.387(3)
C4 C5 1.412(4)
C5 C6 1.405(4)
C5 C13 1.447(4)
C6 C7 1.385(4)
C6 H6 0.9500
C7 C8 1.399(4)
C7 C9 1.536(4)
C8 H8 0.9500
C9 C12 1.519(5)
C9 C11 1.534(5)
C9 C10 1.537(6)
C10 H10A 0.9800
C10 H10B 0.9800
C10 H10C 0.9800
C11 H11Z 0.9800
C11 H11Y 0.9800
C11 H11X 0.9800
C12 H12X 0.9800
C12 H12Y 0.9800
C12 H12Z 0.9800
C13 N2 1.286(4)
C13 H13 0.9500
C14 C15 1.385(4)
C14 C19 1.400(4)
C14 N2 1.442(4)
C15 C16 1.387(4)
C15 H15 0.9500
C16 C17 1.387(5)
C16 H16 0.9500
C17 C18 1.387(4)
C17 H17 0.9500
C18 C19 1.389(4)
C18 H18 0.9500
C19 O2 1.387(3)
C20 C21 1.367(4)
C20 C25 1.417(4)
C20 O2 1.419(3)
C21 C22 1.393(5)
C21 H21 0.9500
C22 C23 1.372(5)
C22 H22 0.9500
C23 C24 1.392(5)
C23 H23 0.9500
C24 C25 1.414(4)
C24 H24 0.9500
C25 N3 1.381(4)
C26 N3 1.473(4)
C26 C28 1.516(4)
C26 C27 1.535(4)
C26 H26 1.0000
C27 H27A 0.9800
C27 H27B 0.9800
C27 H27C 0.9800
C28 C33 1.383(4)
C28 C29 1.398(4)
C29 O3 1.389(3)
C29 C30 1.396(4)
C30 C31 1.407(4)
C30 C38 1.451(4)
C31 C32 1.386(5)
C31 H31 0.9500
C32 C33 1.407(4)
C32 C34 1.531(4)
C33 H33 0.9500
C34 C35 1.521(5)
C34 C36 1.526(5)
C34 C37 1.537(5)
C35 H35A 0.9800
C35 H35B 0.9800
C35 H35C 0.9800
C36 H36A 0.9800
C36 H36B 0.9800
C36 H36C 0.9800
C37 H37A 0.9800
C37 H37B 0.9800
C37 H37C 0.9800
C38 N4 1.288(4)
C38 H38 0.9500
C39 C44 1.389(4)
C39 C40 1.404(4)
C39 N4 1.436(4)
C40 C41 1.377(5)
C40 H40 0.9500
C41 C42 1.386(5)
C41 H41 0.9500
C42 C43 1.378(5)
C42 H42 0.9500
C43 C44 1.387(4)
C43 H43 0.9500
C44 O4 1.378(3)
C45 C46 1.386(4)
C45 O4 1.401(3)
C45 C50 1.408(4)
C46 C47 1.386(4)
C46 H46 0.9500
C47 C48 1.380(5)
C47 H47 0.9500
C48 C49 1.386(4)
C48 H48 0.9500
C49 C50 1.404(4)
C49 H49 0.9500
C50 N1 1.402(4)
C51 Al1 1.957(3)
C51 H51A 0.9800
C51 H51B 0.9800
C51 H51C 0.9800
C52 Al1 1.991(3)
C52 H52A 0.9800
C52 H52B 0.9800
C52 H52C 0.9800
C53 Al2 1.956(3)
C53 H53A 0.9800
C53 H53B 0.9800
C53 H53C 0.9800
C54 Al2 1.949(3)
C54 H54A 0.9800
C54 H54B 0.9800
C54 H54C 0.9800
C55 Al3 1.966(3)
C55 H55A 0.9800
C55 H55B 0.9800
C55 H55C 0.9800
C56 Al3 1.963(3)
C56 H56A 0.9800
C56 H56B 0.9800
C56 H56C 0.9800
C57 Al4 1.936(4)
C57 H57A 0.9800
C57 H57B 0.9800
C57 H57C 0.9800
C58 Al4 1.962(4)
C58 H58A 0.9800
C58 H58B 0.9800
C58 H58C 0.9800
C61 N5 1.465(3)
C61 C63 1.525(4)
C61 C62 1.536(4)
C61 H61 1.0000
C62 H62A 0.9800
C62 H62B 0.9800
C62 H62C 0.9800
C63 C68 1.389(4)
C63 C64 1.407(4)
C64 O5 1.387(3)
C64 C65 1.413(4)
C65 C66 1.409(4)
C65 C73 1.444(4)
C66 C67 1.373(4)
C66 H66 0.9500
C67 C68 1.401(4)
C67 C69 1.534(4)
C68 H68 0.9500
C69 C71 1.528(5)
C69 C72 1.533(4)
C69 C70 1.540(5)
C70 H70A 0.9800
C70 H70B 0.9800
C70 H70C 0.9800
C71 H71A 0.9800
C71 H71B 0.9800
C71 H71C 0.9800
C72 H72A 0.9800
C72 H72B 0.9800
C72 H72C 0.9800
C73 N6 1.291(3)
C73 H73 0.9500
C74 C75 1.385(4)
C74 C79 1.391(4)
C74 N6 1.447(3)
C75 C76 1.392(4)
C75 H75 0.9500
C76 C77 1.377(5)
C76 H76 0.9500
C77 C78 1.387(5)
C77 H77 0.9500
C78 C79 1.392(4)
C78 H78 0.9500
C79 O6 1.386(3)
C80 C81 1.366(4)
C80 C85 1.412(4)
C80 O6 1.419(3)
C81 C82 1.396(4)
C81 H81 0.9500
C82 C83 1.385(5)
C82 H82 0.9500
C83 C84 1.385(5)
C83 H83 0.9500
C84 C85 1.413(4)
C84 H84 0.9500
C85 N7 1.386(4)
C86 N7 1.474(4)
C86 C88 1.517(4)
C86 C87 1.535(4)
C86 H86 1.0000
C87 H87A 0.9800
C87 H87B 0.9800
C87 H87C 0.9800
C88 C93 1.385(4)
C88 C89 1.401(4)
C89 O7 1.380(3)
C89 C90 1.399(4)
C90 C91 1.412(4)
C90 C98 1.456(4)
C91 C92 1.382(5)
C91 H91 0.9500
C92 C93 1.402(4)
C92 C94 1.535(4)
C93 H93 0.9500
C94 C95 1.515(5)
C94 C97 1.535(5)
C94 C96 1.538(5)
C95 H95A 0.9800
C95 H95B 0.9800
C95 H95C 0.9800
C96 H96A 0.9800
C96 H96B 0.9800
C96 H96C 0.9800
C97 H97A 0.9800
C97 H97B 0.9800
C97 H97C 0.9800
C98 N8 1.299(4)
C98 H98 0.9500
C99 C104 1.389(4)
C99 C100 1.401(4)
C99 N8 1.438(4)
C100 C101 1.388(5)
C100 H100 0.9500
C101 C102 1.385(5)
C101 H101 0.9500
C102 C103 1.377(4)
C102 H102 0.9500
C103 C104 1.395(4)
C103 H103 0.9500
C104 O8 1.373(3)
C105 C106 1.388(4)
C105 O8 1.399(3)
C105 C110 1.404(4)
C106 C107 1.386(4)
C106 H106 0.9500
C107 C108 1.377(5)
C107 H107 0.9500
C108 C109 1.400(4)
C108 H108 0.9500
C109 C110 1.402(4)
C109 H109 0.9500
C110 N5 1.403(3)
C111 Al5 1.968(3)
C111 H11G 0.9800
C111 H11H 0.9800
C111 H11I 0.9800
C112 Al5 1.986(3)
C112 H11P 0.9800
C112 H11Q 0.9800
C112 H11R 0.9800
C113 Al6 1.959(3)
C113 H11J 0.9800
C113 H11K 0.9800
C113 H11L 0.9800
C114 Al6 1.950(3)
C114 H11D 0.9800
C114 H11E 0.9800
C114 H11F 0.9800
C115 Al7 1.966(3)
C115 H11A 0.9800
C115 H11B 0.9800
C115 H11C 0.9800
C116 Al7 1.962(3)
C116 H11M 0.9800
C116 H11N 0.9800
C116 H11O 0.9800
C117 Al8 1.944(3)
C117 H11S 0.9800
C117 H11T 0.9800
C117 H11U 0.9800
C118 Al8 1.945(3)
C118 H11$ 0.9800
C118 H11V 0.9800
C118 H11W 0.9800
C121 N9 1.467(4)
C121 C123 1.522(4)
C121 C122 1.534(5)
C121 H121 1.0000
C122 H12A 0.9800
C122 H12B 0.9800
C122 H12C 0.9800
C123 C128 1.390(4)
C123 C124 1.394(4)
C124 O9 1.377(3)
C124 C125 1.409(4)
C125 C126 1.423(4)
C125 C133 1.448(4)
C126 C127 1.383(4)
C126 H126 0.9500
C127 C128 1.406(4)
C127 C129 1.531(4)
C128 H128 0.9500
C129 C131 1.524(5)
C129 C130 1.539(5)
C129 C132 1.550(4)
C130 H13G 0.9800
C130 H13H 0.9800
C130 H13I 0.9800
C131 H13A 0.9800
C131 H13B 0.9800
C131 H13C 0.9800
C132 H13D 0.9800
C132 H13E 0.9800
C132 H13F 0.9800
C133 N10 1.299(4)
C133 H133 0.9500
C134 C139 1.395(4)
C134 C135 1.399(4)
C134 N10 1.431(4)
C135 C136 1.379(5)
C135 H135 0.9500
C136 C137 1.378(5)
C136 H136 0.9500
C137 C138 1.396(5)
C137 H137 0.9500
C138 C139 1.391(4)
C138 H138 0.9500
C139 O10 1.382(4)
C140 C141 1.385(4)
C140 O10 1.399(3)
C140 C145 1.407(4)
C141 C142 1.395(5)
C141 H141 0.9500
C142 C143 1.374(5)
C142 H142 0.9500
C143 C144 1.391(4)
C143 H143 0.9500
C144 C145 1.400(4)
C144 H144 0.9500
C145 N11 1.402(3)
C146 N11 1.467(4)
C146 C148 1.514(4)
C146 C147 1.531(4)
C146 H146 1.0000
C147 H14A 0.9800
C147 H14B 0.9800
C147 H14C 0.9800
C148 C153 1.386(4)
C148 C149 1.401(4)
C149 O11 1.388(3)
C149 C150 1.417(4)
C150 C151 1.407(4)
C150 C158 1.441(4)
C151 C152 1.380(4)
C151 H151 0.9500
C152 C153 1.392(4)
C152 C154 1.536(4)
C153 H153 0.9500
C154 C157 1.527(4)
C154 C156 1.533(6)
C154 C155 1.533(5)
C155 H15G 0.9800
C155 H15H 0.9800
C155 H15I 0.9800
C156 H15D 0.9800
C156 H15E 0.9800
C156 H15F 0.9800
C157 H15A 0.9800
C157 H15B 0.9800
C157 H15C 0.9800
C158 N12 1.298(4)
C158 H158 0.9500
C159 C160 1.380(4)
C159 C164 1.401(4)
C159 N12 1.439(4)
C160 C161 1.387(5)
C160 H160 0.9500
C161 C162 1.388(5)
C161 H161 0.9500
C162 C163 1.383(5)
C162 H162 0.9500
C163 C164 1.381(4)
C163 H163 0.9500
C164 O12 1.386(3)
C165 C166 1.371(5)
C165 C170 1.410(4)
C165 O12 1.426(4)
C166 C167 1.392(4)
C166 H166 0.9500
C167 C168 1.385(5)
C167 H167 0.9500
C168 C169 1.374(5)
C168 H168 0.9500
C169 C170 1.419(4)
C169 H169 0.9500
C170 N9 1.376(4)
C171 Al9 1.960(3)
C171 H17A 0.9800
C171 H17B 0.9800
C171 H17C 0.9800
C172 Al9 1.976(3)
C172 H17M 0.9800
C172 H17N 0.9800
C172 H17O 0.9800
C173 Al10 1.939(4)
C173 H17X 0.9800
C173 H17V 0.9800
C173 H17W 0.9800
C174 Al10 1.954(4)
C174 H17S 0.9800
C174 H17T 0.9800
C174 H17U 0.9800
C175 Al11 1.960(3)
C175 H17D 0.9800
C175 H17E 0.9800
C175 H17F 0.9800
C176 Al11 1.970(3)
C176 H17P 0.9800
C176 H17Q 0.9800
C176 H17R 0.9800
C177 Al12 1.944(3)
C177 H17J 0.9800
C177 H17K 0.9800
C177 H17L 0.9800
C178 Al12 1.947(3)
C178 H17G 0.9800
C178 H17H 0.9800
C178 H17I 0.9800
C181 N13 1.464(4)
C181 C183 1.520(4)
C181 C182 1.542(5)
C181 H181 1.0000
C182 H18A 0.9800
C182 H18B 0.9800
C182 H18C 0.9800
C183 C184 1.398(4)
C183 C188 1.398(4)
C184 O13 1.382(4)
C184 C185 1.406(4)
C185 C186 1.416(4)
C185 C193 1.452(4)
C186 C187 1.392(5)
C186 H186 0.9500
C187 C188 1.389(5)
C187 C189 1.537(5)
C188 H188 0.9500
C189 C191 1.527(6)
C189 C192 1.532(5)
C189 C190 1.539(5)
C190 H19A 0.9800
C190 H19B 0.9800
C190 H19C 0.9800
C191 H19G 0.9800
C191 H19H 0.9800
C191 H19I 0.9800
C192 H19D 0.9800
C192 H19E 0.9800
C192 H19F 0.9800
C193 N14 1.293(4)
C193 H193 0.9500
C194 C195 1.388(4)
C194 C199 1.402(4)
C194 N14 1.443(4)
C195 C196 1.387(5)
C195 H195 0.9500
C196 C197 1.387(5)
C196 H196 0.9500
C197 C198 1.396(5)
C197 H197 0.9500
C198 C199 1.378(4)
C198 H198 0.9500
C199 O14 1.389(3)
C200 C201 1.372(5)
C200 O14 1.409(4)
C200 C205 1.415(4)
C201 C202 1.401(5)
C201 H201 0.9500
C202 C203 1.375(5)
C202 H202 0.9500
C203 C204 1.384(5)
C203 H203 0.9500
C204 C205 1.419(4)
C204 H204 0.9500
C205 N16 1.372(4)
C206 N16 1.475(4)
C206 C208 1.520(4)
C206 C207 1.539(5)
C206 H206 1.0000
C207 H20A 0.9800
C207 H20B 0.9800
C207 H20C 0.9800
C208 C213 1.391(4)
C208 C209 1.392(4)
C209 O15 1.382(3)
C209 C210 1.398(4)
C210 C211 1.426(4)
C210 C218 1.450(4)
C211 C212 1.379(4)
C211 H211 0.9500
C212 C213 1.410(4)
C212 C214 1.538(4)
C213 H213 0.9500
C214 C215 1.534(4)
C214 C216 1.537(4)
C214 C217 1.541(5)
C215 H21A 0.9800
C215 H21B 0.9800
C215 H21C 0.9800
C216 H21G 0.9800
C216 H21H 0.9800
C216 H21I 0.9800
C217 H21D 0.9800
C217 H21E 0.9800
C217 H21F 0.9800
C218 N15 1.299(4)
C218 H218 0.9500
C219 C224 1.382(5)
C219 C220 1.400(5)
C219 N15 1.442(4)
C220 C221 1.377(6)
C220 H220 0.9500
C221 C222 1.379(7)
C221 H221 0.9500
C222 C223 1.374(6)
C222 H222 0.9500
C223 C224 1.400(5)
C223 H223 0.9500
C224 O16 1.374(4)
C225 C226 1.387(4)
C225 C230 1.399(5)
C225 O16 1.403(4)
C226 C227 1.373(5)
C226 H226 0.9500
C227 C228 1.385(5)
C227 H227 0.9500
C228 C229 1.385(4)
C228 H228 0.9500
C229 C230 1.402(5)
C229 H229 0.9500
C230 N13 1.404(4)
C231 Al13 1.954(3)
C231 H23D 0.9800
C231 H23E 0.9800
C231 H23F 0.9800
C232 Al13 1.949(3)
C232 H23J 0.9800
C232 H23K 0.9800
C232 H23L 0.9800
C233 Al14 1.978(4)
C233 H23M 0.9800
C233 H23N 0.9800
C233 H23O 0.9800
C234 Al14 1.961(3)
C234 H23G 0.9800
C234 H23H 0.9800
C234 H23I 0.9800
C235 Al15 1.945(4)
C235 H23X 0.9800
C235 H23V 0.9800
C235 H23W 0.9800
C236 Al15 1.954(4)
C236 H23S 0.9800
C236 H23T 0.9800
C236 H23U 0.9800
C237 Al16 1.967(3)
C237 H23P 0.9800
C237 H23Q 0.9800
C237 H23R 0.9800
C238 Al16 1.960(3)
C238 H23A 0.9800
C238 H23B 0.9800
C238 H23C 0.9800
C240 C241 1.725(15)
C240 H24A 0.9800
C240 H24B 0.9800
C240 H24C 0.9800
C241 C242 1.491(9)
C241 H24D 0.9900
C241 H24E 0.9900
C242 C243 1.473(9)
C242 H24F 0.9900
C242 H24G 0.9900
C243 C244 1.449(8)
C243 H24H 0.9900
C243 H24I 0.9900
C244 C245 1.446(14)
C244 H24J 0.9900
C244 H24K 0.9900
C245 H24L 0.9800
C245 H24M 0.9800
C245 H24N 0.9800
C25A C250 1.499(14)
C25A H25P 0.9800
C25A H25O 0.9800
C25A H25N 0.9800
C250 C251 1.517(10)
C250 H25A 0.9900
C250 H25B 0.9900
C251 C252 1.470(11)
C251 H25C 0.9900
C251 H25D 0.9900
C252 C253 1.511(11)
C252 H25E 0.9900
C252 H25F 0.9900
C253 C254 1.502(9)
C253 H25G 0.9900
C253 H25H 0.9900
C254 C25B 1.571(14)
C254 H25I 0.9900
C254 H25J 0.9900
C25B H25K 0.9800
C25B H25L 0.9800
C25B H25M 0.9800
C260 C265 1.384(6)
C260 C261 1.391(7)
C260 C266 1.507(6)
C261 C262 1.390(7)
C261 H261 0.9500
C262 C263 1.370(8)
C262 H262 0.9500
C263 C264 1.376(8)
C263 H263 0.9500
C264 C265 1.394(7)
C264 H264 0.9500
C265 H265 0.9500
C266 H26A 0.9800
C266 H26B 0.9800
C266 H26C 0.9800
C270 C275 1.377(11)
C270 C271 1.400(10)
C270 C276 1.452(11)
C271 C272 1.395(12)
C271 H271 0.9500
C272 C273 1.403(12)
C272 H272 0.9500
C273 C274 1.381(10)
C273 H273 0.9500
C274 C275 1.446(12)
C274 H274 0.9500
C275 H275 0.9500
C276 H27D 0.9800
C276 H27E 0.9800
C276 H27F 0.9800
C280 C281 1.499(14)
C280 H28N 0.9800
C280 H28L 0.9800
C280 H28M 0.9800
C281 C282 1.453(13)
C281 H28A 0.9900
C281 H28B 0.9900
C282 C283 1.466(14)
C282 H28C 0.9900
C282 H28D 0.9900
C283 C284 1.521(14)
C283 H28E 0.9900
C283 H28F 0.9900
C284 C285 1.543(14)
C284 H28G 0.9900
C284 H28H 0.9900
C285 H28I 0.9800
C285 H28J 0.9800
C285 H28K 0.9800
C290 C295 1.35(2)
C290 C296 1.39(2)
C290 C291 1.64(2)
C291 C292 1.31(2)
C291 H291 0.9500
C292 C293 1.45(2)
C292 H292 0.9500
C293 C294 1.43(2)
C293 H293 0.9500
C294 C295 1.52(2)
C294 H294 0.9500
C295 H295 0.9500
C296 H29A 0.9800
C296 H29B 0.9800
C296 H29C 0.9800
N1 Al1 1.820(3)
N2 Al2 1.952(2)
N3 Al3 1.888(3)
N4 Al4 1.979(3)
N5 Al5 1.824(2)
N6 Al6 1.952(2)
N7 Al7 1.892(3)
N8 Al8 1.971(3)
N9 Al9 1.890(3)
N10 Al10 1.975(3)
N11 Al11 1.827(3)
N12 Al12 1.947(3)
N13 Al14 1.820(3)
N14 Al13 1.953(3)
N15 Al15 1.971(3)
N16 Al16 1.891(3)
O1 Al2 1.857(2)
O1 Al1 1.950(2)
O3 Al4 1.823(2)
O3 Al3 1.997(2)
O5 Al6 1.858(2)
O5 Al5 1.956(2)
O7 Al8 1.827(2)
O7 Al7 2.005(2)
O9 Al10 1.825(2)
O9 Al9 2.028(2)
O11 Al12 1.856(2)
O11 Al11 1.958(2)
O12 Al9 2.386(2)
O13 Al13 1.857(2)
O13 Al14 1.960(2)
O15 Al15 1.831(2)
O15 Al16 1.998(2)

loop_
_platon_squeeze_void_nr
_platon_squeeze_void_average_x
_platon_squeeze_void_average_y
_platon_squeeze_void_average_z
_platon_squeeze_void_volume
_platon_squeeze_void_count_electrons
_platon_squeeze_void_content
1 0.831 0.111 0.055 19 1 ' '
2 0.832 0.117 0.579 21 1 ' '
3 0.067 0.176 0.433 10 0 ' '
4 0.768 0.189 0.351 22 1 ' '
5 0.000 0.500 0.000 646 49 ' '
6 0.000 0.500 0.500 565 46 ' '
7 0.707 0.382 0.649 8 0 ' '
8 0.735 0.442 0.764 18 1 ' '
9 0.265 0.558 0.236 18 1 ' '
10 0.293 0.618 0.351 8 0 ' '
11 0.232 0.811 0.649 22 1 ' '
12 0.933 0.824 0.567 10 0 ' '
13 0.168 0.883 0.421 21 1 ' '
14 0.168 0.888 0.945 19 1 ' '
